data_4122729
loop_
_publ_author_name
'Inomata, Koya'
'Watanabe, Takahito'
'Tobita, Hiromi'

_publ_section_title
;
 Cationic Metallogermylene and Dicationic Dimetallodigermenes: Synthesis
 by Chloride Abstraction from N-Heterocyclic Carbene-Stabilized
 Chlorometallogermylenes.
;
_journal_issue 41
_journal_name_full 'Journal of the American Chemical Society'
_journal_page_first 14341
_journal_paper_doi 10.1021/ja506018f
_journal_volume 136
_journal_year 2014
_chemical_formula_moiety '(C48 H70 Ge2 N4 O6 W2), 2(C32 H12 B F24), 3(C6 H5 F)'
_chemical_formula_sum 'C130 H109 B2 F51 Ge2 N4 O6 W2'
_chemical_formula_weight 3326.71
_chemical_name_systematic
; 
 ? 
;
_space_group_IT_number 2
_symmetry_cell_setting triclinic
_symmetry_space_group_name_Hall '-P 1'
_symmetry_space_group_name_H-M 'P -1'
_atom_sites_solution_hydrogens geom
_atom_sites_solution_primary heavy
_atom_sites_solution_secondary difmap
_audit_creation_method SHELXL-97
_cell_angle_alpha 94.4360(11)
_cell_angle_beta 94.1879(10)
_cell_angle_gamma 98.6647(9)
_cell_formula_units_Z 2
_cell_length_a 12.8703(4)
_cell_length_b 19.4136(5)
_cell_length_c 27.6906(10)
_cell_measurement_reflns_used 55016
_cell_measurement_temperature 140(2)
_cell_measurement_theta_max 27.48
_cell_measurement_theta_min 1.34
_cell_volume 6794.1(4)
_computing_cell_refinement PROCESS-AUTO
_computing_data_collection PROCESS-AUTO
_computing_data_reduction 'teXsan Ver.1.11'
_computing_molecular_graphics 'Yadokari-XG 2009'
_computing_publication_material 'Yadokari-XG 2009'
_computing_structure_refinement 'SHELXL-97 (Sheldrick, 1997)'
_computing_structure_solution 'SHELXS-97 (Sheldrick, 1990)'
_diffrn_ambient_temperature 140(2)
_diffrn_detector_area_resol_mean 10.00
_diffrn_measured_fraction_theta_full 0.971
_diffrn_measured_fraction_theta_max 0.971
_diffrn_measurement_device_type 'Rigaku RAXIS-RAPID Imaging Plate'
_diffrn_measurement_method \w
_diffrn_radiation_monochromator graphite
_diffrn_radiation_source 'rotating-anode X-ray tube'
_diffrn_radiation_type MoK\a
_diffrn_radiation_wavelength 0.71073
_diffrn_reflns_av_R_equivalents 0.0732
_diffrn_reflns_av_sigmaI/netI 0.0751
_diffrn_reflns_limit_h_max 16
_diffrn_reflns_limit_h_min -16
_diffrn_reflns_limit_k_max 23
_diffrn_reflns_limit_k_min -25
_diffrn_reflns_limit_l_max 35
_diffrn_reflns_limit_l_min -34
_diffrn_reflns_number 76190
_diffrn_reflns_theta_full 27.42
_diffrn_reflns_theta_max 27.42
_diffrn_reflns_theta_min 0.74
_exptl_absorpt_coefficient_mu 2.250
_exptl_absorpt_correction_T_max 0.7147
_exptl_absorpt_correction_T_min 0.6031
_exptl_absorpt_correction_type numerical
_exptl_absorpt_process_details 'NUMABS (Higashi, 1999)'
_exptl_crystal_colour orange/green
_exptl_crystal_density_diffrn 1.626
_exptl_crystal_density_method 'not measured'
_exptl_crystal_description platelet
_exptl_crystal_F_000 3292
_exptl_crystal_size_max 0.25
_exptl_crystal_size_mid 0.25
_exptl_crystal_size_min 0.16
_refine_diff_density_max 2.126
_refine_diff_density_min -1.464
_refine_diff_density_rms 0.217
_refine_ls_extinction_method none
_refine_ls_goodness_of_fit_ref 1.086
_refine_ls_hydrogen_treatment constr
_refine_ls_matrix_type full
_refine_ls_number_parameters 1563
_refine_ls_number_reflns 30094
_refine_ls_number_restraints 2
_refine_ls_restrained_S_all 1.086
_refine_ls_R_factor_all 0.1089
_refine_ls_R_factor_gt 0.0776
_refine_ls_shift/su_max 0.002
_refine_ls_shift/su_mean 0.000
_refine_ls_structure_factor_coef Fsqd
_refine_ls_weighting_details 'calc w=1/[\s^2^(Fo^2^)+(0.0892P)^2^+53.1520P] where P=(Fo^2^+2Fc^2^)/3'
_refine_ls_weighting_scheme calc
_refine_ls_wR_factor_gt 0.1810
_refine_ls_wR_factor_ref 0.1982
_reflns_number_gt 22689
_reflns_number_total 30094
_reflns_threshold_expression >2sigma(I)
_cod_data_source_file ja506018f_si_002.cif
_cod_data_source_block '[{Cp*(CO)3WGe(MeIiPr)}2](BAr4)2_3'
_cod_depositor_comments 'Adding full bibliography for 4122725--4122730.cif.'
_cod_original_sg_symbol_H-M P-1
_cod_database_code 4122729

loop_
_symmetry_equiv_pos_as_xyz
'x, y, z'
'-x, -y, -z'

loop_
_atom_site_label
_atom_site_type_symbol
_atom_site_fract_x
_atom_site_fract_y
_atom_site_fract_z
_atom_site_U_iso_or_equiv
_atom_site_adp_type
_atom_site_occupancy
_atom_site_symmetry_multiplicity
_atom_site_calc_flag
_atom_site_refinement_flags
_atom_site_disorder_assembly
_atom_site_disorder_group
W1 W 0.33537(2) 0.841867(17) 0.260818(11) 0.02316(9) Uani 1 1 d . . .
Ge1 Ge 0.16813(6) 0.74356(4) 0.25455(3) 0.02230(17) Uani 1 1 d . . .
C1 C 0.3139(7) 0.8096(5) 0.3259(3) 0.0335(19) Uani 1 1 d . . .
O1 O 0.3032(7) 0.7932(4) 0.3646(2) 0.061(2) Uani 1 1 d . . .
C2 C 0.4800(8) 0.8287(5) 0.2831(4) 0.040(2) Uani 1 1 d . . .
O2 O 0.5641(6) 0.8230(4) 0.2971(3) 0.063(2) Uani 1 1 d . . .
C3 C 0.3638(7) 0.7741(5) 0.2086(3) 0.0321(19) Uani 1 1 d . . .
O3 O 0.3863(6) 0.7383(4) 0.1764(2) 0.0463(18) Uani 1 1 d . . .
C4 C 0.2255(7) 0.9264(5) 0.2440(3) 0.0323(19) Uani 1 1 d . . .
C5 C 0.2958(7) 0.9541(4) 0.2851(3) 0.0297(18) Uani 1 1 d . . .
C6 C 0.4013(7) 0.9616(5) 0.2704(3) 0.035(2) Uani 1 1 d . . .
C7 C 0.3943(7) 0.9372(4) 0.2198(3) 0.0331(19) Uani 1 1 d . . .
C8 C 0.2863(7) 0.9158(5) 0.2037(3) 0.0323(19) Uani 1 1 d . . .
C9 C 0.1076(8) 0.9194(6) 0.2405(4) 0.043(2) Uani 1 1 d . . .
H1 H 0.0814 0.9026 0.2705 0.065 Uiso 1 1 calc R . .
H2 H 0.0778 0.8860 0.2128 0.065 Uiso 1 1 calc R . .
H3 H 0.0866 0.9651 0.2358 0.065 Uiso 1 1 calc R . .
C10 C 0.2674(8) 0.9827(5) 0.3332(3) 0.040(2) Uani 1 1 d . . .
H4 H 0.2756 1.0338 0.3344 0.060 Uiso 1 1 calc R . .
H5 H 0.3139 0.9691 0.3592 0.060 Uiso 1 1 calc R . .
H6 H 0.1940 0.9638 0.3375 0.060 Uiso 1 1 calc R . .
C11 C 0.4995(8) 0.9974(5) 0.3004(4) 0.041(2) Uani 1 1 d . . .
H7 H 0.5598 0.9756 0.2910 0.061 Uiso 1 1 calc R . .
H8 H 0.4908 0.9927 0.3349 0.061 Uiso 1 1 calc R . .
H9 H 0.5118 1.0470 0.2947 0.061 Uiso 1 1 calc R . .
C12 C 0.4871(8) 0.9438(6) 0.1886(4) 0.049(3) Uani 1 1 d . . .
H10 H 0.4690 0.9123 0.1588 0.073 Uiso 1 1 calc R . .
H11 H 0.5487 0.9312 0.2068 0.073 Uiso 1 1 calc R . .
H12 H 0.5033 0.9922 0.1802 0.073 Uiso 1 1 calc R . .
C13 C 0.2411(8) 0.8958(5) 0.1520(3) 0.041(2) Uani 1 1 d . . .
H13 H 0.2862 0.8670 0.1353 0.061 Uiso 1 1 calc R . .
H14 H 0.2375 0.9382 0.1353 0.061 Uiso 1 1 calc R . .
H15 H 0.1700 0.8691 0.1518 0.061 Uiso 1 1 calc R . .
C14 C 0.1928(6) 0.6578(4) 0.2126(3) 0.0261(17) Uani 1 1 d . . .
N1 N 0.2547(5) 0.6107(4) 0.2240(2) 0.0257(14) Uani 1 1 d . . .
C15 C 0.2598(8) 0.5633(5) 0.1841(3) 0.036(2) Uani 1 1 d . . .
C16 C 0.1969(8) 0.5838(5) 0.1468(3) 0.038(2) Uani 1 1 d . . .
N2 N 0.1560(6) 0.6415(4) 0.1650(3) 0.0315(16) Uani 1 1 d . . .
C17 C 0.3218(7) 0.6152(5) 0.2710(3) 0.0297(18) Uani 1 1 d . . .
H16 H 0.3106 0.6588 0.2902 0.036 Uiso 1 1 calc R . .
C18 C 0.2867(7) 0.5550(5) 0.3012(3) 0.036(2) Uani 1 1 d . . .
H17 H 0.2115 0.5528 0.3058 0.054 Uiso 1 1 calc R . .
H18 H 0.3276 0.5625 0.3330 0.054 Uiso 1 1 calc R . .
H19 H 0.2984 0.5109 0.2844 0.054 Uiso 1 1 calc R . .
C19 C 0.4379(7) 0.6244(6) 0.2625(4) 0.042(2) Uani 1 1 d . . .
H20 H 0.4561 0.5794 0.2502 0.063 Uiso 1 1 calc R . .
H21 H 0.4802 0.6410 0.2932 0.063 Uiso 1 1 calc R . .
H22 H 0.4525 0.6586 0.2387 0.063 Uiso 1 1 calc R . .
C20 C 0.3159(9) 0.5012(5) 0.1831(4) 0.045(2) Uani 1 1 d . . .
H23 H 0.2950 0.4720 0.1525 0.068 Uiso 1 1 calc R . .
H24 H 0.2972 0.4739 0.2104 0.068 Uiso 1 1 calc R . .
H25 H 0.3923 0.5170 0.1859 0.068 Uiso 1 1 calc R . .
C21 C 0.1723(10) 0.5492(6) 0.0956(4) 0.052(3) Uani 1 1 d . . .
H26 H 0.2085 0.5789 0.0730 0.079 Uiso 1 1 calc R . .
H27 H 0.0960 0.5426 0.0870 0.079 Uiso 1 1 calc R . .
H28 H 0.1965 0.5036 0.0936 0.079 Uiso 1 1 calc R . .
C22 C 0.0903(8) 0.6849(5) 0.1387(3) 0.037(2) Uani 1 1 d . . .
H29 H 0.0843 0.7262 0.1616 0.044 Uiso 1 1 calc R . .
C23 C -0.0207(8) 0.6462(7) 0.1254(4) 0.052(3) Uani 1 1 d . . .
H30 H -0.0184 0.6050 0.1029 0.078 Uiso 1 1 calc R . .
H31 H -0.0637 0.6772 0.1098 0.078 Uiso 1 1 calc R . .
H32 H -0.0518 0.6314 0.1549 0.078 Uiso 1 1 calc R . .
C24 C 0.1416(9) 0.7133(6) 0.0951(3) 0.049(3) Uani 1 1 d . . .
H33 H 0.2165 0.7307 0.1043 0.074 Uiso 1 1 calc R . .
H34 H 0.1068 0.7517 0.0843 0.074 Uiso 1 1 calc R . .
H35 H 0.1347 0.6760 0.0686 0.074 Uiso 1 1 calc R . .
W2 W -0.00556(2) 0.718136(17) 0.397168(11) 0.02171(9) Uani 1 1 d . . .
Ge2 Ge 0.06439(6) 0.68254(4) 0.31251(3) 0.02226(17) Uani 1 1 d . . .
C25 C 0.0449(7) 0.8048(5) 0.3665(3) 0.0331(19) Uani 1 1 d . . .
O4 O 0.0734(7) 0.8571(4) 0.3511(3) 0.054(2) Uani 1 1 d . . .
C26 C -0.1237(7) 0.7723(5) 0.4060(3) 0.034(2) Uani 1 1 d . . .
O5 O -0.1880(6) 0.8053(4) 0.4132(3) 0.056(2) Uani 1 1 d . . .
C27 C -0.1238(6) 0.6505(5) 0.3623(3) 0.0303(18) Uani 1 1 d . . .
O6 O -0.1933(5) 0.6092(4) 0.3466(3) 0.0430(17) Uani 1 1 d . . .
C28 C 0.1377(6) 0.6762(4) 0.4390(3) 0.0251(16) Uani 1 1 d . . .
C29 C 0.1319(6) 0.7433(4) 0.4617(3) 0.0249(16) Uani 1 1 d . . .
C30 C 0.0319(7) 0.7405(5) 0.4812(3) 0.0297(18) Uani 1 1 d . . .
C31 C -0.0237(6) 0.6719(5) 0.4712(3) 0.0290(18) Uani 1 1 d . . .
C32 C 0.0409(7) 0.6309(5) 0.4442(3) 0.0325(19) Uani 1 1 d . . .
C33 C 0.2344(7) 0.6528(5) 0.4205(4) 0.037(2) Uani 1 1 d . . .
H36 H 0.2678 0.6877 0.4003 0.056 Uiso 1 1 calc R . .
H37 H 0.2147 0.6078 0.4010 0.056 Uiso 1 1 calc R . .
H38 H 0.2840 0.6477 0.4481 0.056 Uiso 1 1 calc R . .
C34 C 0.2192(7) 0.8040(5) 0.4699(3) 0.037(2) Uani 1 1 d . . .
H39 H 0.2618 0.8005 0.5002 0.055 Uiso 1 1 calc R . .
H40 H 0.1894 0.8476 0.4723 0.055 Uiso 1 1 calc R . .
H41 H 0.2637 0.8038 0.4427 0.055 Uiso 1 1 calc R . .
C35 C -0.0041(8) 0.7985(6) 0.5119(3) 0.044(2) Uani 1 1 d . . .
H42 H -0.0813 0.7908 0.5106 0.066 Uiso 1 1 calc R . .
H43 H 0.0204 0.8435 0.4995 0.066 Uiso 1 1 calc R . .
H44 H 0.0252 0.7990 0.5456 0.066 Uiso 1 1 calc R . .
C36 C -0.1249(8) 0.6423(6) 0.4910(4) 0.047(3) Uani 1 1 d . . .
H45 H -0.1728 0.6770 0.4910 0.071 Uiso 1 1 calc R . .
H46 H -0.1100 0.6304 0.5243 0.071 Uiso 1 1 calc R . .
H47 H -0.1579 0.6000 0.4706 0.071 Uiso 1 1 calc R . .
C37 C 0.0205(8) 0.5531(5) 0.4307(4) 0.046(2) Uani 1 1 d . . .
H48 H 0.0627 0.5417 0.4040 0.069 Uiso 1 1 calc R . .
H49 H -0.0545 0.5382 0.4204 0.069 Uiso 1 1 calc R . .
H50 H 0.0402 0.5288 0.4589 0.069 Uiso 1 1 calc R . .
C38 C -0.0584(6) 0.6334(5) 0.2645(3) 0.0280(18) Uani 1 1 d . . .
N3 N -0.1372(5) 0.6634(4) 0.2440(3) 0.0330(17) Uani 1 1 d . . .
C39 C -0.2130(7) 0.6116(6) 0.2200(3) 0.042(2) Uani 1 1 d . . .
C40 C -0.1814(7) 0.5498(6) 0.2263(4) 0.042(2) Uani 1 1 d . . .
N4 N -0.0842(6) 0.5641(4) 0.2538(3) 0.0343(17) Uani 1 1 d . . .
C41 C -0.1416(7) 0.7400(5) 0.2508(4) 0.040(2) Uani 1 1 d . . .
H51 H -0.0784 0.7619 0.2729 0.048 Uiso 1 1 calc R . .
C42 C -0.1337(9) 0.7734(6) 0.2040(4) 0.052(3) Uani 1 1 d . . .
H52 H -0.0666 0.7674 0.1909 0.078 Uiso 1 1 calc R . .
H53 H -0.1372 0.8234 0.2099 0.078 Uiso 1 1 calc R . .
H54 H -0.1923 0.7513 0.1806 0.078 Uiso 1 1 calc R . .
C43 C -0.2387(9) 0.7536(7) 0.2762(4) 0.057(3) Uani 1 1 d . . .
H55 H -0.3003 0.7469 0.2523 0.086 Uiso 1 1 calc R . .
H56 H -0.2272 0.8017 0.2914 0.086 Uiso 1 1 calc R . .
H57 H -0.2511 0.7209 0.3012 0.086 Uiso 1 1 calc R . .
C44 C -0.3113(9) 0.6251(8) 0.1911(5) 0.070(4) Uani 1 1 d . . .
H58 H -0.3544 0.5804 0.1788 0.105 Uiso 1 1 calc R . .
H59 H -0.2911 0.6519 0.1638 0.105 Uiso 1 1 calc R . .
H60 H -0.3519 0.6517 0.2122 0.105 Uiso 1 1 calc R . .
C45 C -0.2359(9) 0.4780(6) 0.2087(4) 0.059(3) Uani 1 1 d . . .
H61 H -0.3026 0.4809 0.1901 0.089 Uiso 1 1 calc R . .
H62 H -0.2502 0.4510 0.2367 0.089 Uiso 1 1 calc R . .
H63 H -0.1908 0.4547 0.1879 0.089 Uiso 1 1 calc R . .
C46 C -0.0185(8) 0.5131(5) 0.2707(4) 0.042(2) Uani 1 1 d . . .
H64 H 0.0424 0.5409 0.2917 0.050 Uiso 1 1 calc R . .
C47 C 0.0283(10) 0.4768(6) 0.2292(5) 0.064(3) Uani 1 1 d . . .
H65 H -0.0284 0.4481 0.2077 0.096 Uiso 1 1 calc R . .
H66 H 0.0766 0.4470 0.2421 0.096 Uiso 1 1 calc R . .
H67 H 0.0670 0.5120 0.2108 0.096 Uiso 1 1 calc R . .
C48 C -0.0737(10) 0.4621(6) 0.3024(4) 0.055(3) Uani 1 1 d . . .
H68 H -0.0215 0.4469 0.3251 0.083 Uiso 1 1 calc R . .
H69 H -0.1121 0.4213 0.2820 0.083 Uiso 1 1 calc R . .
H70 H -0.1235 0.4848 0.3207 0.083 Uiso 1 1 calc R . .
B1 B 0.4271(7) 0.2333(4) 0.4310(3) 0.0201(17) Uani 1 1 d . . .
C49 C 0.4103(6) 0.3028(4) 0.4668(3) 0.0224(16) Uani 1 1 d . . .
C50 C 0.4214(6) 0.3049(4) 0.5173(3) 0.0255(16) Uani 1 1 d . . .
H71 H 0.4349 0.2641 0.5320 0.031 Uiso 1 1 calc R . .
C51 C 0.4133(6) 0.3643(4) 0.5467(3) 0.0255(17) Uani 1 1 d . . .
C52 C 0.3886(6) 0.4239(5) 0.5276(3) 0.0296(18) Uani 1 1 d . . .
H72 H 0.3796 0.4637 0.5482 0.036 Uiso 1 1 calc R . .
C53 C 0.3773(5) 0.4241(4) 0.4779(3) 0.0269(18) Uani 1 1 d . . .
C54 C 0.3885(6) 0.3641(4) 0.4473(3) 0.0263(17) Uani 1 1 d . . .
H73 H 0.3812 0.3655 0.4130 0.032 Uiso 1 1 calc R . .
C55 C 0.4309(7) 0.3614(5) 0.6006(3) 0.034(2) Uani 1 1 d . . .
F1 F 0.5276(4) 0.3469(3) 0.61312(19) 0.0447(14) Uani 1 1 d . . .
F2 F 0.3640(5) 0.3123(3) 0.6179(2) 0.0448(14) Uani 1 1 d . . .
F3 F 0.4235(5) 0.4222(3) 0.6265(2) 0.0454(14) Uani 1 1 d . . .
C56 C 0.3431(7) 0.4847(5) 0.4543(4) 0.037(2) Uani 1 1 d . . .
F4 F 0.3655(5) 0.5440(3) 0.4839(2) 0.0475(14) Uani 1 1 d . . .
F5 F 0.2399(4) 0.4753(3) 0.4409(3) 0.064(2) Uani 1 1 d . . .
F6 F 0.3927(5) 0.4981(3) 0.4141(2) 0.0479(14) Uani 1 1 d . . .
C57 C 0.3512(6) 0.2273(4) 0.3802(3) 0.0234(16) Uani 1 1 d . . .
C58 C 0.2523(6) 0.2492(4) 0.3787(3) 0.0270(17) Uani 1 1 d . . .
H74 H 0.2316 0.2703 0.4079 0.032 Uiso 1 1 calc R . .
C59 C 0.1826(7) 0.2419(5) 0.3373(3) 0.037(2) Uani 1 1 d . . .
C60 C 0.2104(7) 0.2093(5) 0.2945(3) 0.034(2) Uani 1 1 d . . .
H75 H 0.1638 0.2031 0.2658 0.040 Uiso 1 1 calc R . .
C61 C 0.3071(7) 0.1863(4) 0.2946(3) 0.0303(18) Uani 1 1 d . . .
C62 C 0.3764(6) 0.1962(4) 0.3362(3) 0.0272(17) Uani 1 1 d . . .
H76 H 0.4432 0.1813 0.3348 0.033 Uiso 1 1 calc R . .
C63 C 0.0823(7) 0.2727(7) 0.3384(3) 0.050(3) Uani 1 1 d . . .
F7 F 0.0383(7) 0.2648(4) 0.3790(3) 0.080(2) Uiso 1 1 d . . .
F8 F 0.1003(7) 0.3413(5) 0.3355(3) 0.081(2) Uiso 1 1 d . . .
F9 F 0.0126(6) 0.2470(4) 0.3018(3) 0.071(2) Uiso 1 1 d . . .
C64 C 0.3320(8) 0.1496(5) 0.2482(3) 0.037(2) Uani 1 1 d . . .
F10 F 0.3258(6) 0.1881(3) 0.2105(2) 0.0554(17) Uani 1 1 d . . .
F11 F 0.4286(6) 0.1333(4) 0.2502(2) 0.073(2) Uani 1 1 d . . .
F12 F 0.2673(7) 0.0911(3) 0.2351(2) 0.071(2) Uani 1 1 d . . .
C65 C 0.3921(6) 0.1636(4) 0.4594(3) 0.0216(15) Uani 1 1 d . . .
C66 C 0.4600(6) 0.1410(4) 0.4952(3) 0.0248(16) Uani 1 1 d . . .
H77 H 0.5306 0.1645 0.5007 0.030 Uiso 1 1 calc R . .
C67 C 0.4282(6) 0.0861(4) 0.5229(3) 0.0249(16) Uani 1 1 d . . .
C68 C 0.3267(6) 0.0500(4) 0.5157(3) 0.0286(18) Uani 1 1 d . . .
H78 H 0.3044 0.0124 0.5344 0.034 Uiso 1 1 calc R . .
C69 C 0.2586(6) 0.0700(4) 0.4806(3) 0.0274(17) Uani 1 1 d . A .
C70 C 0.2906(6) 0.1251(4) 0.4526(3) 0.0250(16) Uani 1 1 d . . .
H79 H 0.2418 0.1368 0.4284 0.030 Uiso 1 1 calc R . .
C71 C 0.5030(8) 0.0679(5) 0.5616(3) 0.036(2) Uani 1 1 d . . .
F13 F 0.4980(5) 0.1046(3) 0.6045(2) 0.0542(16) Uani 1 1 d . . .
F14 F 0.4815(5) -0.0001(3) 0.5708(2) 0.0443(14) Uani 1 1 d . . .
F15 F 0.6030(4) 0.0792(3) 0.5515(2) 0.0486(15) Uani 1 1 d . . .
C72 C 0.1491(8) 0.0297(5) 0.4716(4) 0.044(2) Uani 1 1 d . . .
F16 F 0.0847(9) 0.0570(6) 0.4402(5) 0.032(3) Uiso 0.50 1 d P A 1
F17 F 0.0986(10) 0.0404(8) 0.5167(5) 0.056(3) Uiso 0.50 1 d P A 1
F18 F 0.1404(12) -0.0326(8) 0.4637(6) 0.065(4) Uiso 0.50 1 d P A 1
F19 F 0.0793(10) 0.0656(7) 0.4555(5) 0.038(3) Uiso 0.50 1 d P A 2
F20 F 0.1145(10) -0.0014(7) 0.5078(5) 0.052(3) Uiso 0.50 1 d P A 2
F21 F 0.1497(9) -0.0291(6) 0.4360(5) 0.043(3) Uiso 0.50 1 d P A 2
C73 C 0.5518(6) 0.2400(4) 0.4206(3) 0.0231(16) Uani 1 1 d . . .
C74 C 0.5984(6) 0.1830(4) 0.4060(3) 0.0244(16) Uani 1 1 d . . .
H80 H 0.5566 0.1379 0.4029 0.029 Uiso 1 1 calc R . .
C75 C 0.7033(6) 0.1883(4) 0.3956(3) 0.0232(16) Uani 1 1 d . . .
C76 C 0.7685(6) 0.2527(4) 0.3996(3) 0.0242(16) Uani 1 1 d . . .
H81 H 0.8403 0.2567 0.3926 0.029 Uiso 1 1 calc R . .
C77 C 0.7236(6) 0.3117(4) 0.4146(3) 0.0268(17) Uani 1 1 d . B .
C78 C 0.6181(6) 0.3056(4) 0.4247(3) 0.0256(16) Uani 1 1 d . . .
H82 H 0.5901 0.3466 0.4345 0.031 Uiso 1 1 calc R . .
C79 C 0.7501(6) 0.1251(5) 0.3819(3) 0.0289(18) Uani 1 1 d . . .
F22 F 0.6875(7) 0.0776(5) 0.3539(3) 0.085(2) Uiso 1 1 d . . .
F23 F 0.7756(7) 0.0922(5) 0.4206(3) 0.083(2) Uiso 1 1 d . . .
F24 F 0.8386(6) 0.1385(4) 0.3619(3) 0.075(2) Uiso 1 1 d . . .
C80 C 0.7911(6) 0.3822(5) 0.4205(3) 0.0331(19) Uani 1 1 d . . .
F25 F 0.7492(8) 0.4305(6) 0.3991(5) 0.041(2) Uiso 0.60 1 d P B 1
F26 F 0.8127(10) 0.4052(6) 0.4692(4) 0.036(2) Uiso 0.60 1 d P B 1
F27 F 0.8855(8) 0.3827(5) 0.4036(5) 0.038(2) Uiso 0.60 1 d P B 1
F28 F 0.7360(18) 0.4378(12) 0.4186(10) 0.021(5) Uiso 0.20 1 d P B 2
F29 F 0.851(3) 0.392(2) 0.4603(15) 0.066(11) Uiso 0.20 1 d P B 2
F30 F 0.851(2) 0.3877(15) 0.3814(12) 0.040(7) Uiso 0.20 1 d P B 2
F31 F 0.774(2) 0.4127(17) 0.3805(12) 0.044(7) Uiso 0.20 1 d P B 3
F32 F 0.778(2) 0.4207(14) 0.4610(10) 0.029(6) Uiso 0.20 1 d P B 3
F33 F 0.8979(16) 0.3790(11) 0.4250(9) 0.017(5) Uiso 0.20 1 d P B 3
B2 B 0.4595(8) 0.3190(5) 0.1132(3) 0.0272(19) Uani 1 1 d . . .
C81 C 0.3325(7) 0.3258(4) 0.1087(3) 0.0273(17) Uani 1 1 d . . .
C82 C 0.2655(6) 0.3103(4) 0.1445(3) 0.0262(17) Uani 1 1 d . . .
H83 H 0.2944 0.2985 0.1748 0.031 Uiso 1 1 calc R . .
C83 C 0.1575(7) 0.3114(5) 0.1381(3) 0.0315(18) Uani 1 1 d . . .
C84 C 0.1104(7) 0.3276(5) 0.0943(3) 0.036(2) Uani 1 1 d . . .
H84 H 0.0368 0.3288 0.0899 0.043 Uiso 1 1 calc R . .
C85 C 0.1761(7) 0.3420(5) 0.0573(3) 0.037(2) Uani 1 1 d . . .
C86 C 0.2842(7) 0.3413(5) 0.0643(3) 0.0291(18) Uani 1 1 d . . .
H85 H 0.3268 0.3517 0.0384 0.035 Uiso 1 1 calc R . .
C87 C 0.0908(8) 0.2939(5) 0.1784(3) 0.038(2) Uani 1 1 d . . .
F34 F -0.0060(4) 0.3109(4) 0.1718(2) 0.0570(17) Uani 1 1 d . . .
F35 F 0.1337(5) 0.3246(3) 0.2216(2) 0.0485(15) Uani 1 1 d . . .
F36 F 0.0758(5) 0.2243(3) 0.1833(2) 0.0500(15) Uani 1 1 d . . .
C88 C 0.1284(9) 0.3588(6) 0.0097(4) 0.047(3) Uani 1 1 d . . .
F37 F 0.1101(9) 0.4230(6) 0.0106(4) 0.116(3) Uiso 1 1 d . . .
F38 F 0.0351(7) 0.3189(5) -0.0026(3) 0.085(2) Uiso 1 1 d . . .
F39 F 0.1859(5) 0.3490(4) -0.0272(2) 0.0587(17) Uiso 1 1 d . . .
C89 C 0.4643(7) 0.2483(5) 0.0762(3) 0.0302(18) Uani 1 1 d . . .
C90 C 0.4276(9) 0.1823(5) 0.0904(4) 0.044(2) Uani 1 1 d . . .
H86 H 0.4037 0.1781 0.1219 0.052 Uiso 1 1 calc R . .
C91 C 0.4257(12) 0.1223(5) 0.0589(4) 0.063(4) Uani 1 1 d . . .
C92 C 0.4577(13) 0.1271(6) 0.0131(5) 0.071(4) Uani 1 1 d . . .
H87 H 0.4586 0.0861 -0.0078 0.086 Uiso 1 1 calc R . .
C93 C 0.4884(10) 0.1918(6) -0.0023(4) 0.052(3) Uani 1 1 d . C .
C94 C 0.4938(8) 0.2518(5) 0.0282(3) 0.037(2) Uani 1 1 d . . .
H88 H 0.5175 0.2959 0.0170 0.044 Uiso 1 1 calc R . .
C95 C 0.3812(14) 0.0513(10) 0.0762(7) 0.087(5) Uiso 1 1 d . . .
F40 F 0.2824(14) 0.0309(9) 0.0597(6) 0.189(6) Uiso 1 1 d . . .
F41 F 0.3729(10) 0.0516(7) 0.1216(5) 0.131(4) Uiso 1 1 d . . .
F42 F 0.4394(12) 0.0044(8) 0.0650(5) 0.155(5) Uiso 1 1 d . . .
C96 C 0.5210(13) 0.2015(9) -0.0539(6) 0.078(4) Uiso 1 1 d . . .
F43 F 0.5780(9) 0.2595(6) -0.0606(4) 0.112(3) Uiso 1 1 d . C 1
F44 F 0.5644(10) 0.1516(7) -0.0712(5) 0.136(4) Uiso 1 1 d . C 1
F45 F 0.4388(13) 0.2058(8) -0.0832(6) 0.169(5) Uiso 1 1 d . C 1
C97 C 0.5067(6) 0.3113(4) 0.1687(3) 0.0269(17) Uani 1 1 d . . .
C98 C 0.4837(7) 0.3563(5) 0.2074(3) 0.0298(18) Uani 1 1 d . . .
H89 H 0.4380 0.3893 0.2010 0.036 Uiso 1 1 calc R . .
C99 C 0.5258(8) 0.3537(5) 0.2549(3) 0.037(2) Uani 1 1 d . . .
C100 C 0.5959(8) 0.3073(6) 0.2657(3) 0.043(2) Uani 1 1 d . . .
H90 H 0.6244 0.3050 0.2980 0.052 Uiso 1 1 calc R . .
C101 C 0.6212(9) 0.2659(7) 0.2280(4) 0.051(3) Uani 1 1 d . D .
C102 C 0.5769(8) 0.2662(6) 0.1802(3) 0.040(2) Uani 1 1 d . . .
H91 H 0.5952 0.2349 0.1553 0.049 Uiso 1 1 calc R . .
C103 C 0.4926(9) 0.3995(6) 0.2945(4) 0.048(2) Uiso 1 1 d . . .
F46 F 0.5147(7) 0.4664(5) 0.2864(3) 0.094(3) Uiso 1 1 d . . .
F47 F 0.3887(7) 0.3931(5) 0.2969(3) 0.090(3) Uiso 1 1 d . . .
F48 F 0.5323(6) 0.3930(4) 0.3379(3) 0.076(2) Uiso 1 1 d . . .
C104 C 0.6930(14) 0.2095(9) 0.2388(7) 0.083(4) Uiso 1 1 d . . .
F49 F 0.7495(15) 0.2275(10) 0.2824(7) 0.087(5) Uiso 0.50 1 d P D 1
F50 F 0.7860(16) 0.2286(11) 0.2133(8) 0.093(6) Uiso 0.50 1 d P D 1
F51 F 0.6507(14) 0.1428(9) 0.2142(6) 0.071(4) Uiso 0.50 1 d P D 1
F52 F 0.6704(14) 0.1784(10) 0.2793(7) 0.087(5) Uiso 0.50 1 d P D 2
F53 F 0.783(3) 0.2412(19) 0.2421(14) 0.167(12) Uiso 0.50 1 d P D 2
F54 F 0.703(2) 0.1652(15) 0.2116(10) 0.127(9) Uiso 0.50 1 d P D 2
C105 C 0.5327(7) 0.3871(4) 0.0954(3) 0.0264(17) Uani 1 1 d . . .
C106 C 0.6404(7) 0.3828(5) 0.0885(3) 0.0291(18) Uani 1 1 d . . .
H92 H 0.6661 0.3401 0.0930 0.035 Uiso 1 1 calc R . .
C107 C 0.7077(7) 0.4386(5) 0.0756(3) 0.0305(18) Uani 1 1 d . E .
C108 C 0.6746(8) 0.5029(5) 0.0696(3) 0.036(2) Uani 1 1 d . . .
H93 H 0.7216 0.5417 0.0609 0.044 Uiso 1 1 calc R . .
C109 C 0.5708(7) 0.5078(5) 0.0767(3) 0.0292(18) Uani 1 1 d . F .
C110 C 0.5022(7) 0.4515(4) 0.0894(3) 0.0267(17) Uani 1 1 d . . .
H94 H 0.4316 0.4573 0.0942 0.032 Uiso 1 1 calc R . .
C111 C 0.8182(8) 0.4299(5) 0.0678(4) 0.046(2) Uani 1 1 d . . .
F55 F 0.8532(9) 0.3829(6) 0.0931(4) 0.066(3) Uiso 0.66 1 d P E 1
F56 F 0.8839(10) 0.4886(7) 0.0819(5) 0.078(3) Uiso 0.66 1 d P E 1
F57 F 0.8310(10) 0.4165(7) 0.0218(5) 0.077(3) Uiso 0.66 1 d P E 1
F58 F 0.886(2) 0.4421(14) 0.1075(10) 0.083(7) Uiso 0.34 1 d P E 2
F59 F 0.8717(17) 0.4714(12) 0.0405(8) 0.068(6) Uiso 0.34 1 d P E 2
F60 F 0.8291(19) 0.3702(14) 0.0438(9) 0.078(6) Uiso 0.34 1 d P E 2
C112 C 0.5297(9) 0.5760(5) 0.0702(4) 0.043(2) Uani 1 1 d . . .
F61 F 0.4531(11) 0.5682(6) 0.0333(4) 0.042(3) Uiso 0.60 1 d P F 1
F62 F 0.4845(13) 0.5981(8) 0.1115(5) 0.034(3) Uiso 0.60 1 d P F 1
F63 F 0.6027(10) 0.6276(6) 0.0614(6) 0.045(3) Uiso 0.60 1 d P F 1
F64 F 0.422(2) 0.5638(14) 0.0441(10) 0.025(6) Uiso 0.20 1 d P F 2
F65 F 0.514(3) 0.6081(17) 0.1083(13) 0.033(9) Uiso 0.20 1 d P F 2
F66 F 0.574(2) 0.6154(16) 0.0411(12) 0.039(7) Uiso 0.20 1 d P F 2
F67 F 0.499(3) 0.5806(16) 0.0270(10) 0.039(7) Uiso 0.20 1 d P F 3
F68 F 0.466(3) 0.5893(19) 0.0987(14) 0.040(10) Uiso 0.20 1 d P F 3
F69 F 0.624(2) 0.6346(16) 0.0811(12) 0.039(8) Uiso 0.20 1 d P F 3
C113 C 0.8110(8) 0.9686(6) 0.2742(5) 0.094(5) Uiso 1 1 d GD . .
C114 C 0.8518(9) 0.9579(6) 0.3205(4) 0.102(6) Uiso 1 1 d G . .
H95 H 0.8170 0.9220 0.3377 0.123 Uiso 1 1 calc R . .
C115 C 0.9436(10) 0.9998(7) 0.3415(4) 0.103(6) Uiso 1 1 d G . .
H96 H 0.9715 0.9925 0.3731 0.124 Uiso 1 1 calc R . .
C116 C 0.9945(8) 1.0524(6) 0.3163(5) 0.109(6) Uiso 1 1 d G . .
H97 H 1.0572 1.0810 0.3307 0.130 Uiso 1 1 calc R . .
C117 C 0.9536(10) 1.0631(6) 0.2701(5) 0.113(6) Uiso 1 1 d G . .
H98 H 0.9884 1.0990 0.2529 0.136 Uiso 1 1 calc R . .
C118 C 0.8619(10) 1.0212(7) 0.2491(4) 0.115(6) Uiso 1 1 d G . .
H99 H 0.8340 1.0285 0.2175 0.138 Uiso 1 1 calc R . .
F70 F 0.7332(12) 0.9287(9) 0.2480(6) 0.183(6) Uiso 1 1 d D . .
C119 C 0.939(2) 0.8688(12) 0.0725(6) 0.238(17) Uiso 1 1 d GD . .
C120 C 0.8390(17) 0.8337(10) 0.0566(7) 0.163(10) Uiso 1 1 d G . .
H100 H 0.7929 0.8158 0.0795 0.195 Uiso 1 1 calc R . .
C121 C 0.8062(12) 0.8249(9) 0.0073(8) 0.150(9) Uiso 1 1 d G . .
H101 H 0.7375 0.8009 -0.0035 0.180 Uiso 1 1 calc R . .
C122 C 0.8737(19) 0.8511(11) -0.0262(6) 0.172(11) Uiso 1 1 d G . .
H102 H 0.8513 0.8450 -0.0599 0.206 Uiso 1 1 calc R . .
C123 C 0.9741(17) 0.8862(11) -0.0103(9) 0.235(17) Uiso 1 1 d G . .
H103 H 1.0203 0.9041 -0.0332 0.282 Uiso 1 1 calc R . .
C124 C 1.0070(13) 0.8950(10) 0.0390(10) 0.189(12) Uiso 1 1 d G . .
H104 H 1.0756 0.9190 0.0498 0.227 Uiso 1 1 calc R . .
F71 F 0.964(2) 0.8656(14) 0.1188(8) 0.294(12) Uiso 1 1 d D . .
C127 C 0.897(5) 0.092(7) 0.128(3) 0.31(5) Uiso 0.50 1 d PG G 1
C126 C 0.815(8) 0.123(4) 0.109(3) 0.61(16) Uiso 0.50 1 d PG G 1
C125 C 0.721(6) 0.082(6) 0.089(2) 0.24(4) Uiso 0.50 1 d PG G 1
C129 C 0.709(6) 0.010(5) 0.089(3) 0.40(7) Uiso 0.50 1 d PG G 1
C128 C 0.790(10) -0.022(4) 0.108(4) 0.49(10) Uiso 0.50 1 d PG G 1
C130 C 0.884(7) 0.019(7) 0.128(3) 0.34(6) Uiso 0.50 1 d PG G 1
C131 C 0.767(2) 0.1818(14) 0.0442(10) 0.110(12) Uiso 0.50 1 d PG H 2
C132 C 0.811(2) 0.1947(13) 0.0920(10) 0.094(10) Uiso 0.50 1 d PG H 2
C133 C 0.828(3) 0.1393(19) 0.1189(8) 0.120(15) Uiso 0.50 1 d PG H 2
C134 C 0.801(3) 0.0709(15) 0.0980(13) 0.30(5) Uiso 0.50 1 d PG H 2
C135 C 0.757(3) 0.0579(12) 0.0503(14) 0.140(17) Uiso 0.50 1 d PG H 2
C136 C 0.739(2) 0.1134(18) 0.0234(9) 0.121(14) Uiso 0.50 1 d PG H 2

loop_
_atom_site_aniso_label
_atom_site_aniso_U_11
_atom_site_aniso_U_22
_atom_site_aniso_U_33
_atom_site_aniso_U_23
_atom_site_aniso_U_13
_atom_site_aniso_U_12
W1 0.02625(17) 0.02199(17) 0.02194(16) 0.00544(12) 0.00483(12) 0.00298(12)
Ge1 0.0246(4) 0.0224(4) 0.0200(4) 0.0020(3) 0.0022(3) 0.0040(3)
C1 0.037(5) 0.032(5) 0.029(4) 0.002(4) 0.003(4) -0.004(4)
O1 0.090(6) 0.058(5) 0.024(3) 0.011(3) 0.003(4) -0.024(4)
C2 0.035(5) 0.037(5) 0.051(6) 0.007(4) 0.013(4) 0.012(4)
O2 0.033(4) 0.062(5) 0.094(7) -0.010(5) -0.002(4) 0.021(4)
C3 0.031(4) 0.031(5) 0.036(5) 0.013(4) 0.009(4) 0.002(4)
O3 0.057(4) 0.049(4) 0.036(4) -0.001(3) 0.023(3) 0.009(3)
C4 0.041(5) 0.028(4) 0.028(4) 0.008(4) -0.001(4) 0.003(4)
C5 0.046(5) 0.014(4) 0.028(4) 0.003(3) 0.001(4) 0.005(3)
C6 0.041(5) 0.023(4) 0.040(5) 0.009(4) 0.002(4) 0.001(4)
C7 0.040(5) 0.023(4) 0.035(5) 0.015(4) 0.003(4) -0.006(4)
C8 0.034(5) 0.035(5) 0.026(4) 0.011(4) -0.001(4) -0.005(4)
C9 0.042(5) 0.043(6) 0.050(6) 0.017(5) 0.007(5) 0.018(4)
C10 0.058(6) 0.027(5) 0.035(5) -0.001(4) 0.010(4) 0.009(4)
C11 0.044(5) 0.036(5) 0.037(5) 0.002(4) -0.014(4) 0.000(4)
C12 0.047(6) 0.064(7) 0.033(5) 0.022(5) 0.005(4) -0.010(5)
C13 0.050(6) 0.041(5) 0.027(5) 0.010(4) -0.006(4) -0.006(4)
C14 0.029(4) 0.023(4) 0.025(4) 0.000(3) 0.002(3) 0.002(3)
N1 0.026(3) 0.027(4) 0.023(3) 0.001(3) 0.001(3) 0.004(3)
C15 0.045(5) 0.036(5) 0.026(4) -0.009(4) 0.012(4) 0.011(4)
C16 0.052(6) 0.039(5) 0.025(4) -0.008(4) 0.007(4) 0.015(4)
N2 0.036(4) 0.033(4) 0.024(3) 0.002(3) -0.001(3) 0.006(3)
C17 0.034(4) 0.032(5) 0.025(4) 0.006(3) 0.000(3) 0.012(4)
C18 0.036(5) 0.043(5) 0.033(5) 0.008(4) 0.006(4) 0.014(4)
C19 0.030(5) 0.060(7) 0.038(5) 0.010(5) 0.001(4) 0.009(4)
C20 0.064(7) 0.039(6) 0.040(5) 0.000(4) 0.011(5) 0.026(5)
C21 0.068(7) 0.053(7) 0.036(5) -0.018(5) 0.008(5) 0.018(6)
C22 0.046(5) 0.046(6) 0.019(4) 0.004(4) -0.002(4) 0.012(4)
C23 0.050(6) 0.078(8) 0.028(5) 0.004(5) -0.011(4) 0.013(6)
C24 0.067(7) 0.055(7) 0.024(5) 0.009(4) -0.002(5) 0.003(5)
W2 0.01945(15) 0.02380(17) 0.02200(16) 0.00206(12) 0.00213(12) 0.00358(12)
Ge2 0.0215(4) 0.0239(4) 0.0212(4) 0.0017(3) 0.0020(3) 0.0026(3)
C25 0.042(5) 0.031(5) 0.027(4) -0.002(4) -0.001(4) 0.012(4)
O4 0.084(6) 0.032(4) 0.046(4) 0.010(3) 0.005(4) 0.002(4)
C26 0.027(4) 0.037(5) 0.038(5) 0.002(4) -0.005(4) 0.007(4)
O5 0.036(4) 0.064(5) 0.067(5) -0.015(4) -0.002(4) 0.023(4)
C27 0.025(4) 0.037(5) 0.029(4) -0.002(4) 0.005(3) 0.008(4)
O6 0.025(3) 0.049(4) 0.050(4) -0.011(3) 0.008(3) -0.006(3)
C28 0.026(4) 0.029(4) 0.022(4) 0.007(3) 0.001(3) 0.009(3)
C29 0.020(4) 0.032(4) 0.023(4) 0.008(3) 0.003(3) 0.001(3)
C30 0.027(4) 0.037(5) 0.025(4) 0.002(4) 0.006(3) 0.005(4)
C31 0.021(4) 0.039(5) 0.028(4) 0.012(4) 0.004(3) 0.003(3)
C32 0.031(4) 0.027(4) 0.041(5) 0.014(4) -0.001(4) 0.006(4)
C33 0.032(5) 0.044(6) 0.040(5) 0.014(4) 0.005(4) 0.014(4)
C34 0.028(4) 0.046(6) 0.032(5) 0.004(4) -0.001(4) -0.005(4)
C35 0.051(6) 0.050(6) 0.030(5) -0.015(4) 0.005(4) 0.015(5)
C36 0.035(5) 0.061(7) 0.047(6) 0.017(5) 0.012(4) 0.000(5)
C37 0.048(6) 0.026(5) 0.063(7) 0.012(5) -0.006(5) 0.002(4)
C38 0.025(4) 0.035(5) 0.024(4) -0.004(3) 0.009(3) 0.003(3)
N3 0.025(3) 0.046(5) 0.027(4) -0.004(3) -0.001(3) 0.005(3)
C39 0.032(5) 0.060(7) 0.028(5) -0.004(4) 0.000(4) -0.003(5)
C40 0.031(5) 0.055(7) 0.035(5) -0.011(5) 0.002(4) -0.004(4)
N4 0.030(4) 0.037(4) 0.030(4) -0.005(3) 0.006(3) -0.010(3)
C41 0.032(5) 0.049(6) 0.039(5) -0.005(4) -0.005(4) 0.018(4)
C42 0.057(7) 0.053(7) 0.051(6) 0.013(5) 0.010(5) 0.017(5)
C43 0.053(7) 0.080(9) 0.049(6) 0.010(6) 0.007(5) 0.041(6)
C44 0.037(6) 0.095(10) 0.068(8) -0.014(8) -0.019(6) 0.000(6)
C45 0.051(7) 0.061(8) 0.055(7) -0.014(6) 0.006(5) -0.021(6)
C46 0.048(6) 0.025(5) 0.052(6) -0.003(4) 0.003(5) 0.005(4)
C47 0.066(8) 0.049(7) 0.079(9) -0.009(6) 0.026(7) 0.013(6)
C48 0.071(8) 0.042(6) 0.056(7) 0.013(5) 0.007(6) 0.011(6)
B1 0.024(4) 0.018(4) 0.019(4) 0.003(3) 0.005(3) 0.006(3)
C49 0.014(3) 0.020(4) 0.034(4) 0.006(3) 0.005(3) 0.004(3)
C50 0.018(4) 0.029(4) 0.030(4) 0.008(3) 0.001(3) 0.003(3)
C51 0.018(4) 0.026(4) 0.033(4) 0.004(3) 0.006(3) 0.002(3)
C52 0.014(3) 0.030(4) 0.047(5) 0.005(4) 0.006(3) 0.007(3)
C53 0.008(3) 0.021(4) 0.047(5) 0.001(4) -0.005(3) -0.007(3)
C54 0.020(4) 0.029(4) 0.029(4) 0.011(3) 0.003(3) -0.002(3)
C55 0.033(5) 0.035(5) 0.033(5) -0.002(4) 0.008(4) 0.005(4)
F1 0.031(3) 0.076(4) 0.028(3) 0.004(3) -0.006(2) 0.018(3)
F2 0.050(3) 0.048(3) 0.034(3) 0.007(3) 0.012(3) -0.005(3)
F3 0.056(4) 0.043(3) 0.036(3) -0.003(3) 0.009(3) 0.006(3)
C56 0.027(4) 0.029(5) 0.058(6) 0.020(4) 0.006(4) 0.007(4)
F4 0.054(3) 0.027(3) 0.064(4) 0.010(3) 0.006(3) 0.011(3)
F5 0.027(3) 0.048(4) 0.118(6) 0.038(4) -0.017(3) 0.002(3)
F6 0.055(4) 0.040(3) 0.052(4) 0.024(3) 0.009(3) 0.008(3)
C57 0.019(4) 0.023(4) 0.029(4) 0.007(3) 0.000(3) 0.002(3)
C58 0.021(4) 0.031(4) 0.031(4) 0.012(3) 0.005(3) 0.003(3)
C59 0.029(4) 0.046(6) 0.039(5) 0.027(4) 0.005(4) 0.005(4)
C60 0.029(4) 0.044(5) 0.027(4) 0.018(4) -0.004(3) -0.002(4)
C61 0.043(5) 0.021(4) 0.024(4) 0.011(3) -0.003(4) -0.004(4)
C62 0.024(4) 0.029(4) 0.029(4) 0.008(3) -0.002(3) 0.003(3)
C63 0.021(4) 0.101(10) 0.027(5) 0.019(5) -0.001(4) 0.003(5)
C64 0.054(6) 0.032(5) 0.026(4) 0.009(4) -0.003(4) 0.011(4)
F10 0.102(5) 0.044(3) 0.029(3) 0.016(3) 0.012(3) 0.030(3)
F11 0.078(5) 0.107(6) 0.042(4) -0.017(4) -0.002(3) 0.052(5)
F12 0.114(6) 0.036(4) 0.052(4) -0.010(3) 0.006(4) -0.015(4)
C65 0.018(3) 0.022(4) 0.024(4) 0.002(3) 0.002(3) 0.001(3)
C66 0.028(4) 0.018(4) 0.026(4) 0.002(3) 0.000(3) -0.002(3)
C67 0.025(4) 0.026(4) 0.026(4) 0.007(3) 0.003(3) 0.007(3)
C68 0.026(4) 0.028(4) 0.030(4) 0.013(3) 0.000(3) -0.006(3)
C69 0.025(4) 0.022(4) 0.036(4) 0.005(3) 0.007(3) 0.001(3)
C70 0.020(4) 0.024(4) 0.031(4) 0.007(3) 0.001(3) 0.000(3)
C71 0.044(5) 0.025(4) 0.037(5) 0.010(4) -0.003(4) -0.001(4)
F13 0.079(4) 0.049(4) 0.031(3) 0.000(3) -0.019(3) 0.012(3)
F14 0.052(3) 0.027(3) 0.052(3) 0.022(2) -0.009(3) -0.001(2)
F15 0.028(3) 0.056(4) 0.063(4) 0.031(3) -0.009(3) 0.005(3)
C72 0.037(5) 0.032(5) 0.061(7) 0.021(5) 0.002(5) -0.007(4)
C73 0.018(3) 0.030(4) 0.022(4) 0.009(3) -0.001(3) 0.004(3)
C74 0.018(4) 0.032(4) 0.023(4) 0.007(3) 0.003(3) 0.001(3)
C75 0.019(4) 0.032(4) 0.019(4) 0.006(3) 0.001(3) 0.003(3)
C76 0.021(4) 0.027(4) 0.026(4) 0.009(3) 0.004(3) 0.004(3)
C77 0.027(4) 0.026(4) 0.028(4) 0.007(3) 0.005(3) 0.003(3)
C78 0.027(4) 0.025(4) 0.026(4) 0.004(3) 0.005(3) 0.007(3)
C79 0.024(4) 0.033(5) 0.029(4) 0.001(4) 0.007(3) 0.003(3)
C80 0.019(4) 0.037(5) 0.044(5) 0.012(4) 0.005(4) 0.001(3)
B2 0.037(5) 0.026(5) 0.022(4) 0.015(4) 0.005(4) 0.010(4)
C81 0.036(4) 0.030(4) 0.017(4) -0.001(3) 0.000(3) 0.012(4)
C82 0.032(4) 0.024(4) 0.023(4) 0.007(3) -0.001(3) 0.005(3)
C83 0.035(5) 0.032(5) 0.029(4) 0.009(4) -0.001(4) 0.008(4)
C84 0.027(4) 0.050(6) 0.030(4) 0.011(4) 0.000(4) 0.005(4)
C85 0.038(5) 0.046(6) 0.026(4) 0.005(4) -0.005(4) 0.008(4)
C86 0.033(4) 0.036(5) 0.016(4) 0.000(3) 0.001(3) 0.000(4)
C87 0.039(5) 0.044(6) 0.034(5) 0.015(4) 0.005(4) 0.008(4)
F34 0.033(3) 0.091(5) 0.055(4) 0.026(4) 0.015(3) 0.022(3)
F35 0.052(3) 0.063(4) 0.033(3) 0.010(3) 0.010(3) 0.010(3)
F36 0.047(3) 0.049(4) 0.053(4) 0.019(3) 0.008(3) -0.003(3)
C88 0.050(6) 0.059(7) 0.032(5) 0.002(5) -0.002(4) 0.010(5)
C89 0.036(5) 0.029(4) 0.026(4) 0.006(3) 0.003(4) 0.006(4)
C90 0.065(7) 0.028(5) 0.041(5) 0.012(4) 0.013(5) 0.007(5)
C91 0.120(11) 0.022(5) 0.048(6) 0.008(5) 0.018(7) 0.007(6)
C92 0.116(12) 0.036(6) 0.066(8) -0.005(6) 0.015(8) 0.025(7)
C93 0.066(7) 0.061(7) 0.029(5) -0.002(5) 0.006(5) 0.016(6)
C94 0.049(5) 0.035(5) 0.030(5) 0.005(4) 0.016(4) 0.011(4)
C97 0.029(4) 0.028(4) 0.023(4) 0.005(3) 0.004(3) 0.003(3)
C98 0.031(4) 0.034(5) 0.025(4) 0.010(4) -0.004(3) 0.008(4)
C99 0.044(5) 0.035(5) 0.031(5) 0.005(4) -0.005(4) 0.009(4)
C100 0.044(5) 0.062(7) 0.028(5) 0.016(5) -0.005(4) 0.018(5)
C101 0.065(7) 0.069(8) 0.030(5) 0.019(5) 0.003(5) 0.037(6)
C102 0.047(5) 0.055(6) 0.028(5) 0.010(4) 0.009(4) 0.030(5)
C105 0.033(4) 0.030(4) 0.017(4) 0.005(3) -0.001(3) 0.008(3)
C106 0.030(4) 0.032(5) 0.026(4) 0.006(4) -0.001(3) 0.009(4)
C107 0.030(4) 0.030(4) 0.030(4) 0.001(4) -0.002(3) 0.004(3)
C108 0.042(5) 0.030(5) 0.035(5) 0.006(4) 0.000(4) 0.000(4)
C109 0.037(5) 0.030(4) 0.021(4) 0.004(3) 0.001(3) 0.008(4)
C110 0.031(4) 0.029(4) 0.020(4) 0.006(3) -0.001(3) 0.005(3)
C111 0.040(6) 0.034(5) 0.062(7) 0.016(5) 0.002(5) -0.003(4)
C112 0.065(7) 0.032(5) 0.035(5) 0.013(4) 0.008(5) 0.010(5)

loop_
_atom_type_symbol
_atom_type_description
_atom_type_scat_dispersion_real
_atom_type_scat_dispersion_imag
_atom_type_scat_source
C C 0.0033 0.0016 'International Tables Vol C Tables 4.2.6.8 and 6.1.1.4'
H H 0.0000 0.0000 'International Tables Vol C Tables 4.2.6.8 and 6.1.1.4'
O O 0.0106 0.0060 'International Tables Vol C Tables 4.2.6.8 and 6.1.1.4'
N N 0.0061 0.0033 'International Tables Vol C Tables 4.2.6.8 and 6.1.1.4'
B B 0.0013 0.0007 'International Tables Vol C Tables 4.2.6.8 and 6.1.1.4'
F F 0.0171 0.0103 'International Tables Vol C Tables 4.2.6.8 and 6.1.1.4'
Ge Ge 0.1547 1.8001 'International Tables Vol C Tables 4.2.6.8 and 6.1.1.4'
W W -0.8490 6.8722 'International Tables Vol C Tables 4.2.6.8 and 6.1.1.4'

loop_
_geom_angle_atom_site_label_1
_geom_angle_atom_site_label_2
_geom_angle_atom_site_label_3
_geom_angle
C3 W1 C2 79.3(4)
C3 W1 C1 118.6(4)
C2 W1 C1 78.9(4)
C3 W1 C7 93.4(3)
C2 W1 C7 93.0(4)
C1 W1 C7 144.2(3)
C3 W1 C8 90.8(3)
C2 W1 C8 127.4(4)
C1 W1 C8 145.5(4)
C7 W1 C8 35.6(3)
C3 W1 C6 126.2(3)
C2 W1 C6 85.7(4)
C1 W1 C6 108.3(3)
C7 W1 C6 36.0(3)
C8 W1 C6 59.3(3)
C3 W1 C5 149.1(3)
C2 W1 C5 113.6(4)
C1 W1 C5 91.9(3)
C7 W1 C5 59.3(3)
C8 W1 C5 58.8(3)
C6 W1 C5 35.5(3)
C3 W1 C4 120.5(3)
C2 W1 C4 144.3(4)
C1 W1 C4 110.1(4)
C7 W1 C4 59.0(3)
C8 W1 C4 35.4(3)
C6 W1 C4 58.7(3)
C5 W1 C4 34.8(3)
C3 W1 Ge1 76.7(2)
C2 W1 Ge1 124.6(3)
C1 W1 Ge1 70.6(3)
C7 W1 Ge1 137.2(2)
C8 W1 Ge1 102.1(2)
C6 W1 Ge1 147.2(2)
C5 W1 Ge1 112.5(2)
C4 W1 Ge1 90.2(2)
C14 Ge1 Ge2 97.5(2)
C14 Ge1 W1 110.4(2)
Ge2 Ge1 W1 135.20(4)
O1 C1 W1 177.5(8)
O2 C2 W1 177.7(9)
O3 C3 W1 174.5(8)
C5 C4 C8 108.3(8)
C5 C4 C9 126.6(9)
C8 C4 C9 124.5(8)
C5 C4 W1 72.5(5)
C8 C4 W1 70.8(5)
C9 C4 W1 129.5(6)
C4 C5 C6 108.0(8)
C4 C5 C10 127.0(9)
C6 C5 C10 124.2(8)
C4 C5 W1 72.7(5)
C6 C5 W1 71.1(5)
C10 C5 W1 129.8(6)
C5 C6 C7 107.4(8)
C5 C6 C11 126.3(9)
C7 C6 C11 125.9(9)
C5 C6 W1 73.5(5)
C7 C6 W1 70.7(5)
C11 C6 W1 127.4(7)
C8 C7 C6 108.2(8)
C8 C7 C12 127.0(8)
C6 C7 C12 124.3(8)
C8 C7 W1 73.3(5)
C6 C7 W1 73.3(5)
C12 C7 W1 126.0(7)
C7 C8 C4 108.0(8)
C7 C8 C13 126.6(8)
C4 C8 C13 124.8(8)
C7 C8 W1 71.1(5)
C4 C8 W1 73.8(5)
C13 C8 W1 127.6(7)
N1 C14 N2 106.8(7)
N1 C14 Ge1 127.8(6)
N2 C14 Ge1 125.1(6)
C14 N1 C15 111.0(7)
C14 N1 C17 124.0(7)
C15 N1 C17 124.4(7)
C16 C15 N1 105.2(8)
C16 C15 C20 127.9(8)
N1 C15 C20 126.8(9)
C15 C16 N2 107.8(7)
C15 C16 C21 127.4(9)
N2 C16 C21 124.8(9)
C14 N2 C16 109.2(7)
C14 N2 C22 122.4(7)
C16 N2 C22 128.2(7)
N1 C17 C19 111.0(7)
N1 C17 C18 112.1(7)
C19 C17 C18 114.0(8)
N2 C22 C23 111.3(9)
N2 C22 C24 112.1(8)
C23 C22 C24 112.6(8)
C25 W2 C27 118.3(4)
C25 W2 C26 78.5(4)
C27 W2 C26 80.4(4)
C25 W2 C31 143.5(3)
C27 W2 C31 94.3(3)
C26 W2 C31 92.2(4)
C25 W2 C30 108.3(3)
C27 W2 C30 126.9(3)
C26 W2 C30 85.5(3)
C31 W2 C30 35.3(3)
C25 W2 C32 146.3(3)
C27 W2 C32 90.3(3)
C26 W2 C32 126.9(4)
C31 W2 C32 36.1(3)
C30 W2 C32 59.3(3)
C25 W2 C28 110.9(3)
C27 W2 C28 119.9(3)
C26 W2 C28 143.8(3)
C31 W2 C28 58.9(3)
C30 W2 C28 58.3(3)
C32 W2 C28 35.4(3)
C25 W2 C29 92.6(3)
C27 W2 C29 148.6(3)
C26 W2 C29 113.5(3)
C31 W2 C29 58.6(3)
C30 W2 C29 35.1(3)
C32 W2 C29 58.6(3)
C28 W2 C29 34.5(3)
C25 W2 Ge2 71.4(2)
C27 W2 Ge2 75.4(2)
C26 W2 Ge2 125.1(3)
C31 W2 Ge2 137.5(2)
C30 W2 Ge2 147.1(2)
C32 W2 Ge2 101.9(2)
C28 W2 Ge2 90.33(19)
C29 W2 Ge2 112.73(18)
C38 Ge2 Ge1 97.9(2)
C38 Ge2 W2 110.3(2)
Ge1 Ge2 W2 135.47(4)
O4 C25 W2 176.1(8)
O5 C26 W2 176.2(8)
O6 C27 W2 173.3(8)
C29 C28 C32 108.4(7)
C29 C28 C33 125.8(8)
C32 C28 C33 125.0(8)
C29 C28 W2 72.9(5)
C32 C28 W2 70.4(5)
C33 C28 W2 130.5(6)
C28 C29 C30 108.0(7)
C28 C29 C34 126.5(7)
C30 C29 C34 125.0(8)
C28 C29 W2 72.6(4)
C30 C29 W2 70.4(5)
C34 C29 W2 128.7(6)
C31 C30 C29 108.5(7)
C31 C30 C35 125.3(8)
C29 C30 C35 125.9(8)
C31 C30 W2 71.5(5)
C29 C30 W2 74.5(5)
C35 C30 W2 124.8(7)
C30 C31 C32 108.2(7)
C30 C31 C36 126.8(8)
C32 C31 C36 124.4(9)
C30 C31 W2 73.2(5)
C32 C31 W2 72.8(5)
C36 C31 W2 126.8(6)
C28 C32 C31 106.9(7)
C28 C32 C37 125.1(8)
C31 C32 C37 127.4(8)
C28 C32 W2 74.2(5)
C31 C32 W2 71.1(5)
C37 C32 W2 127.2(7)
N4 C38 N3 107.1(7)
N4 C38 Ge2 125.8(7)
N3 C38 Ge2 126.3(6)
C38 N3 C39 109.0(8)
C38 N3 C41 123.6(7)
C39 N3 C41 127.2(8)
C40 C39 N3 107.6(9)
C40 C39 C44 127.9(10)
N3 C39 C44 124.5(11)
C39 C40 N4 107.0(8)
C39 C40 C45 129.0(10)
N4 C40 C45 124.1(11)
C38 N4 C40 109.3(8)
C38 N4 C46 123.3(8)
C40 N4 C46 127.4(8)
C42 C41 N3 111.9(8)
C42 C41 C43 112.7(9)
N3 C41 C43 110.9(9)
N4 C46 C48 113.5(9)
N4 C46 C47 111.9(10)
C48 C46 C47 112.3(9)
C65 B1 C73 110.2(6)
C65 B1 C57 108.3(6)
C73 B1 C57 111.2(6)
C65 B1 C49 107.9(6)
C73 B1 C49 108.9(6)
C57 B1 C49 110.2(6)
C50 C49 C54 116.2(7)
C50 C49 B1 122.5(7)
C54 C49 B1 121.2(7)
C51 C50 C49 122.1(8)
C52 C51 C50 121.7(8)
C52 C51 C55 120.9(8)
C50 C51 C55 117.5(8)
C53 C52 C51 118.0(8)
C52 C53 C54 120.8(8)
C52 C53 C56 121.3(8)
C54 C53 C56 117.7(8)
C49 C54 C53 121.2(8)
F2 C55 F1 105.6(8)
F2 C55 F3 106.1(7)
F1 C55 F3 106.1(7)
F2 C55 C51 113.7(7)
F1 C55 C51 111.2(7)
F3 C55 C51 113.5(8)
F5 C56 F4 107.1(8)
F5 C56 F6 106.5(8)
F4 C56 F6 105.5(7)
F5 C56 C53 113.2(7)
F4 C56 C53 111.7(8)
F6 C56 C53 112.3(7)
C62 C57 C58 115.1(7)
C62 C57 B1 123.2(7)
C58 C57 B1 121.6(7)
C59 C58 C57 123.9(8)
C58 C59 C60 118.8(8)
C58 C59 C63 119.8(9)
C60 C59 C63 121.2(8)
C61 C60 C59 119.0(8)
C60 C61 C62 120.9(8)
C60 C61 C64 117.0(8)
C62 C61 C64 122.1(8)
C61 C62 C57 122.2(8)
F7 C63 F9 108.9(8)
F7 C63 F8 105.0(10)
F9 C63 F8 105.9(9)
F7 C63 C59 112.5(9)
F9 C63 C59 112.7(10)
F8 C63 C59 111.3(8)
F12 C64 F11 106.5(9)
F12 C64 F10 105.3(8)
F11 C64 F10 105.5(8)
F12 C64 C61 113.0(8)
F11 C64 C61 113.3(8)
F10 C64 C61 112.7(8)
C70 C65 C66 114.9(7)
C70 C65 B1 122.5(7)
C66 C65 B1 122.4(7)
C67 C66 C65 123.1(7)
C68 C67 C66 120.3(8)
C68 C67 C71 120.0(8)
C66 C67 C71 119.7(7)
C69 C68 C67 118.3(8)
C68 C69 C70 121.5(7)
C68 C69 C72 118.5(8)
C70 C69 C72 120.0(8)
C65 C70 C69 121.9(8)
F15 C71 F13 106.7(8)
F15 C71 F14 106.6(8)
F13 C71 F14 105.0(8)
F15 C71 C67 113.6(8)
F13 C71 C67 111.8(8)
F14 C71 C67 112.5(7)
F18 C72 F20 68.9(11)
F18 C72 F19 123.0(13)
F20 C72 F19 108.6(11)
F18 C72 F16 111.5(12)
F20 C72 F16 121.8(11)
F19 C72 F16 19.8(7)
F18 C72 F21 33.1(8)
F20 C72 F21 101.5(10)
F19 C72 F21 107.7(11)
F16 C72 F21 89.8(10)
F18 C72 F17 104.9(12)
F20 C72 F17 37.0(7)
F19 C72 F17 81.9(10)
F16 C72 F17 100.6(10)
F21 C72 F17 135.3(10)
F18 C72 C69 117.4(11)
F20 C72 C69 115.1(10)
F19 C72 C69 114.3(9)
F16 C72 C69 114.4(9)
F21 C72 C69 108.8(9)
F17 C72 C69 106.0(9)
C74 C73 C78 115.7(7)
C74 C73 B1 122.9(7)
C78 C73 B1 121.4(7)
C73 C74 C75 123.3(8)
C76 C75 C74 121.1(8)
C76 C75 C79 118.0(7)
C74 C75 C79 120.9(7)
C75 C76 C77 117.0(7)
C78 C77 C76 121.3(8)
C78 C77 C80 119.6(7)
C76 C77 C80 119.1(7)
C77 C78 C73 121.6(7)
F22 C79 F24 108.3(8)
F22 C79 F23 104.0(8)
F24 C79 F23 103.8(8)
F22 C79 C75 114.2(8)
F24 C79 C75 113.6(8)
F23 C79 C75 112.0(7)
F29 C80 F25 126(2)
F29 C80 F31 140(2)
F25 C80 F31 31.9(13)
F29 C80 F27 79(2)
F25 C80 F27 105.7(10)
F31 C80 F27 81.4(16)
F29 C80 F32 53(2)
F25 C80 F32 83.5(15)
F31 C80 F32 114(2)
F27 C80 F32 121.6(14)
F29 C80 F30 110(2)
F25 C80 F30 80.5(15)
F31 C80 F30 51.3(19)
F27 C80 F30 32.3(12)
F32 C80 F30 138.3(18)
F29 C80 F28 108(2)
F25 C80 F28 25.2(10)
F31 C80 F28 57.1(17)
F27 C80 F28 123.1(13)
F32 C80 F28 59.4(17)
F30 C80 F28 103.8(18)
F29 C80 F33 54(2)
F25 C80 F33 124.3(13)
F31 C80 F33 105.9(18)
F27 C80 F33 26.0(9)
F32 C80 F33 102.6(17)
F30 C80 F33 58.3(16)
F28 C80 F33 132.1(15)
F29 C80 F26 27.6(18)
F25 C80 F26 107.6(10)
F31 C80 F26 134.8(17)
F27 C80 F26 104.7(9)
F32 C80 F26 25.9(12)
F30 C80 F26 132.5(15)
F28 C80 F26 84.7(13)
F33 C80 F26 81.1(12)
F29 C80 C77 111.9(19)
F25 C80 C77 114.2(8)
F31 C80 C77 107.4(15)
F27 C80 C77 113.8(8)
F32 C80 C77 113.7(13)
F30 C80 C77 108.1(14)
F28 C80 C77 114.6(11)
F33 C80 C77 113.3(11)
F26 C80 C77 110.3(8)
C105 B2 C97 105.8(7)
C105 B2 C81 112.4(7)
C97 B2 C81 113.6(7)
C105 B2 C89 110.4(7)
C97 B2 C89 111.9(7)
C81 B2 C89 103.0(7)
C82 C81 C86 115.7(8)
C82 C81 B2 124.2(7)
C86 C81 B2 119.8(7)
C81 C82 C83 122.7(8)
C82 C83 C84 121.3(8)
C82 C83 C87 119.4(8)
C84 C83 C87 119.4(8)
C83 C84 C85 117.1(8)
C86 C85 C84 121.0(8)
C86 C85 C88 120.3(9)
C84 C85 C88 118.6(9)
C85 C86 C81 122.2(8)
F35 C87 F34 107.2(8)
F35 C87 F36 105.7(8)
F34 C87 F36 105.6(8)
F35 C87 C83 112.9(8)
F34 C87 C83 113.4(8)
F36 C87 C83 111.5(8)
F37 C88 F39 107.0(10)
F37 C88 F38 105.4(10)
F39 C88 F38 105.7(9)
F37 C88 C85 112.8(10)
F39 C88 C85 114.2(9)
F38 C88 C85 111.1(10)
C90 C89 C94 117.2(8)
C90 C89 B2 119.7(8)
C94 C89 B2 122.8(8)
C89 C90 C91 120.7(9)
C92 C91 C90 120.8(10)
C92 C91 C95 121.0(11)
C90 C91 C95 118.1(11)
C93 C92 C91 119.1(11)
C92 C93 C94 121.4(10)
C92 C93 C96 122.2(11)
C94 C93 C96 116.4(11)
C93 C94 C89 120.6(9)
F41 C95 F42 106.6(17)
F41 C95 F40 100.2(16)
F42 C95 F40 111.6(17)
F41 C95 C91 115.0(15)
F42 C95 C91 111.1(15)
F40 C95 C91 111.8(17)
F44 C96 F43 108.7(15)
F44 C96 F45 107.9(15)
F43 C96 F45 99.0(15)
F44 C96 C93 112.8(15)
F43 C96 C93 117.2(14)
F45 C96 C93 110.2(14)
C102 C97 C98 116.2(8)
C102 C97 B2 123.8(7)
C98 C97 B2 119.8(7)
C99 C98 C97 121.8(8)
C98 C99 C100 121.0(9)
C98 C99 C103 118.9(9)
C100 C99 C103 120.1(9)
C101 C100 C99 117.1(9)
C100 C101 C102 122.7(9)
C100 C101 C104 118.9(10)
C102 C101 C104 118.0(11)
C97 C102 C101 121.1(9)
F48 C103 F46 107.7(10)
F48 C103 F47 106.0(10)
F46 C103 F47 100.5(10)
F48 C103 C99 115.7(10)
F46 C103 C99 111.1(10)
F47 C103 C99 114.5(9)
F54 C104 F53 99(3)
F54 C104 F52 104(2)
F53 C104 F52 112(2)
F54 C104 F49 126(2)
F53 C104 F49 58(2)
F52 C104 F49 56.6(13)
F54 C104 F51 31.5(16)
F53 C104 F51 130(2)
F52 C104 F51 84.6(15)
F49 C104 F51 131.4(17)
F54 C104 F50 70.0(19)
F53 C104 F50 34.6(18)
F52 C104 F50 136.8(18)
F49 C104 F50 91.2(16)
F51 C104 F50 101.3(16)
F54 C104 C101 123(2)
F53 C104 C101 105(2)
F52 C104 C101 112.4(15)
F49 C104 C101 109.7(15)
F51 C104 C101 111.8(14)
F50 C104 C101 105.0(14)
C110 C105 C106 115.6(8)
C110 C105 B2 126.0(7)
C106 C105 B2 118.3(7)
C107 C106 C105 121.6(8)
C106 C107 C108 121.5(8)
C106 C107 C111 118.8(8)
C108 C107 C111 119.7(8)
C109 C108 C107 117.3(8)
C108 C109 C110 121.5(8)
C108 C109 C112 119.9(8)
C110 C109 C112 118.6(8)
C109 C110 C105 122.4(8)
F59 C111 F55 127.0(14)
F59 C111 F57 53.6(11)
F55 C111 F57 110.1(11)
F59 C111 F60 97.3(17)
F55 C111 F60 63.0(13)
F57 C111 F60 50.6(12)
F59 C111 F56 52.4(11)
F55 C111 F56 104.6(11)
F57 C111 F56 105.2(11)
F60 C111 F56 133.5(15)
F59 C111 F58 97.5(17)
F55 C111 F58 53.5(13)
F57 C111 F58 132.2(15)
F60 C111 F58 109.5(18)
F56 C111 F58 53.2(13)
F59 C111 C107 119.2(13)
F55 C111 C107 113.6(9)
F57 C111 C107 112.0(10)
F60 C111 C107 115.1(13)
F56 C111 C107 110.8(10)
F58 C111 C107 115.6(14)
F68 C112 F65 33(2)
F68 C112 F67 113(2)
F65 C112 F67 132(2)
F68 C112 F66 128(2)
F65 C112 F66 113(2)
F67 C112 F66 53(2)
F68 C112 F63 118(2)
F65 C112 F63 91.1(19)
F67 C112 F63 82.1(17)
F66 C112 F63 29.4(14)
F68 C112 F61 90(2)
F65 C112 F61 117.3(19)
F67 C112 F61 28.3(14)
F66 C112 F61 79.5(17)
F63 C112 F61 107.2(11)
F68 C112 F62 17.2(19)
F65 C112 F62 17.0(18)
F67 C112 F62 127.5(18)
F66 C112 F62 125.6(17)
F63 C112 F62 107.2(11)
F61 C112 F62 106.3(12)
F68 C112 F64 71(2)
F65 C112 F64 101(2)
F67 C112 F64 48.3(19)
F66 C112 F64 97(2)
F63 C112 F64 122.1(15)
F61 C112 F64 20.2(11)
F62 C112 F64 87.9(15)
F68 C112 C109 114.3(19)
F65 C112 C109 114.6(18)
F67 C112 C109 111.7(15)
F66 C112 C109 117.1(15)
F63 C112 C109 113.8(10)
F61 C112 C109 111.2(9)
F62 C112 C109 110.8(9)
F64 C112 C109 111.5(12)
F68 C112 F69 106(2)
F65 C112 F69 74(2)
F67 C112 F69 104(2)
F66 C112 F69 51.7(19)
F63 C112 F69 22.3(12)
F61 C112 F69 128.1(16)
F62 C112 F69 91.4(15)
F64 C112 F69 139.1(17)
C109 C112 F69 106.8(14)
F70 C113 C114 126.5(13)
F70 C113 C118 113.0(12)
C114 C113 C118 120.0
C115 C114 C113 120.0
C116 C115 C114 120.0
C115 C116 C117 120.0
C118 C117 C116 120.0
C117 C118 C113 120.0
F71 C119 C120 113(2)
F71 C119 C124 127(2)
C120 C119 C124 120.0
C121 C120 C119 120.0
C120 C121 C122 120.0
C121 C122 C123 120.0
C124 C123 C122 120.0
C123 C124 C119 120.0
C126 C127 C130 120.0
C127 C126 C125 120.0
C129 C125 C126 120.0
C128 C129 C125 120.0
C130 C128 C129 120.0
C128 C130 C127 120.0
C132 C131 C136 120.0
C133 C132 C131 120.0
C132 C133 C134 120.0
C135 C134 C133 120.0
C134 C135 C136 120.0
C135 C136 C131 120.0

loop_
_geom_bond_atom_site_label_1
_geom_bond_atom_site_label_2
_geom_bond_distance
W1 C3 1.971(9)
W1 C2 1.977(10)
W1 C1 1.979(9)
W1 C7 2.306(8)
W1 C8 2.333(9)
W1 C6 2.340(9)
W1 C5 2.371(8)
W1 C4 2.373(9)
W1 Ge1 2.6386(9)
Ge1 C14 2.033(8)
Ge1 Ge2 2.4274(11)
C1 O1 1.151(11)
C2 O2 1.148(12)
C3 O3 1.168(11)
C4 C5 1.419(12)
C4 C8 1.430(12)
C4 C9 1.498(13)
C5 C6 1.436(13)
C5 C10 1.493(12)
C6 C7 1.436(13)
C6 C11 1.503(12)
C7 C8 1.418(12)
C7 C12 1.519(13)
C8 C13 1.503(12)
C14 N1 1.341(11)
C14 N2 1.364(10)
N1 C15 1.397(10)
N1 C17 1.497(10)
C15 C16 1.384(14)
C15 C20 1.495(13)
C16 N2 1.385(11)
C16 C21 1.512(12)
N2 C22 1.475(12)
C17 C19 1.516(12)
C17 C18 1.522(13)
C22 C23 1.515(14)
C22 C24 1.518(13)
W2 C25 1.986(10)
W2 C27 1.989(9)
W2 C26 1.993(9)
W2 C31 2.313(8)
W2 C30 2.335(8)
W2 C32 2.336(9)
W2 C28 2.385(8)
W2 C29 2.388(8)
W2 Ge2 2.6511(8)
Ge2 C38 2.053(8)
C25 O4 1.152(11)
C26 O5 1.141(11)
C27 O6 1.142(10)
C28 C29 1.417(12)
C28 C32 1.436(12)
C28 C33 1.499(11)
C29 C30 1.426(11)
C29 C34 1.491(11)
C30 C31 1.409(12)
C30 C35 1.508(12)
C31 C32 1.442(12)
C31 C36 1.503(12)
C32 C37 1.507(13)
C38 N4 1.341(11)
C38 N3 1.354(11)
N3 C39 1.383(12)
N3 C41 1.495(13)
C39 C40 1.343(16)
C39 C44 1.513(15)
C40 N4 1.395(12)
C40 C45 1.492(14)
N4 C46 1.477(13)
C41 C42 1.494(15)
C41 C43 1.526(13)
C46 C48 1.507(15)
C46 C47 1.512(14)
B1 C65 1.639(11)
B1 C73 1.640(11)
B1 C57 1.641(11)
B1 C49 1.660(11)
C49 C50 1.393(11)
C49 C54 1.402(11)
C50 C51 1.381(11)
C51 C52 1.379(12)
C51 C55 1.498(12)
C52 C53 1.374(13)
C53 C54 1.417(12)
C53 C56 1.496(12)
C55 F2 1.329(11)
C55 F1 1.344(10)
C55 F3 1.352(10)
C56 F5 1.334(10)
C56 F4 1.343(11)
C56 F6 1.346(11)
C57 C62 1.398(11)
C57 C58 1.401(11)
C58 C59 1.388(12)
C59 C60 1.395(13)
C59 C63 1.504(14)
C60 C61 1.384(13)
C61 C62 1.387(11)
C61 C64 1.501(12)
C63 F7 1.304(12)
C63 F9 1.318(12)
C63 F8 1.327(15)
C64 F12 1.312(11)
C64 F11 1.326(12)
C64 F10 1.335(10)
C65 C70 1.396(10)
C65 C66 1.413(11)
C66 C67 1.390(11)
C67 C68 1.378(11)
C67 C71 1.487(12)
C68 C69 1.378(12)
C69 C70 1.399(11)
C69 C72 1.500(12)
C71 F15 1.326(11)
C71 F13 1.348(11)
C71 F14 1.355(10)
C72 F18 1.199(17)
C72 F20 1.280(16)
C72 F19 1.292(16)
C72 F16 1.350(16)
C72 F21 1.451(16)
C72 F17 1.464(17)
C73 C74 1.384(11)
C73 C78 1.414(11)
C74 C75 1.392(10)
C75 C76 1.388(11)
C75 C79 1.482(12)
C76 C77 1.408(11)
C77 C78 1.395(11)
C77 C80 1.497(12)
C79 F22 1.293(11)
C79 F24 1.303(11)
C79 F23 1.334(12)
C80 F29 1.28(4)
C80 F25 1.308(14)
C80 F31 1.31(3)
C80 F27 1.332(12)
C80 F32 1.33(3)
C80 F30 1.38(3)
C80 F28 1.38(2)
C80 F33 1.38(2)
C80 F26 1.382(14)
B2 C105 1.634(13)
B2 C97 1.637(12)
B2 C81 1.656(13)
B2 C89 1.659(13)
C81 C82 1.383(11)
C81 C86 1.410(11)
C82 C83 1.392(12)
C83 C84 1.395(12)
C83 C87 1.485(12)
C84 C85 1.395(13)
C85 C86 1.392(12)
C85 C88 1.492(13)
C87 F35 1.336(11)
C87 F34 1.340(11)
C87 F36 1.353(11)
C88 F37 1.300(15)
C88 F39 1.323(12)
C88 F38 1.333(13)
C89 C90 1.394(13)
C89 C94 1.412(12)
C90 C91 1.396(14)
C91 C92 1.369(17)
C91 C95 1.54(2)
C92 C93 1.368(17)
C93 C94 1.374(14)
C93 C96 1.536(19)
C95 F41 1.269(19)
C95 F42 1.30(2)
C95 F40 1.31(2)
C96 F44 1.268(18)
C96 F43 1.281(18)
C96 F45 1.30(2)
C97 C102 1.387(12)
C97 C98 1.407(12)
C98 C99 1.391(12)
C99 C100 1.400(13)
C99 C103 1.486(14)
C100 C101 1.357(15)
C101 C102 1.402(13)
C101 C104 1.57(2)
C103 F48 1.295(13)
C103 F46 1.326(14)
C103 F47 1.332(13)
C104 F54 1.13(3)
C104 F53 1.22(3)
C104 F52 1.34(2)
C104 F49 1.36(2)
C104 F51 1.43(2)
C104 F50 1.45(3)
C105 C110 1.384(12)
C105 C106 1.428(11)
C106 C107 1.368(12)
C107 C108 1.396(13)
C107 C111 1.487(13)
C108 C109 1.382(13)
C109 C110 1.382(12)
C109 C112 1.516(13)
C111 F59 1.30(2)
C111 F55 1.305(15)
C111 F57 1.306(16)
C111 F60 1.32(3)
C111 F56 1.326(15)
C111 F58 1.34(3)
C112 F68 1.22(4)
C112 F65 1.23(4)
C112 F67 1.25(3)
C112 F66 1.26(3)
C112 F63 1.317(15)
C112 F61 1.351(15)
C112 F62 1.387(17)
C112 F64 1.49(3)
C112 F69 1.53(3)
C113 F70 1.306(13)
C113 C114 1.3900
C113 C118 1.3900
C114 C115 1.3900
C115 C116 1.3900
C116 C117 1.3900
C117 C118 1.3900
C119 F71 1.307(17)
C119 C120 1.3900
C119 C124 1.3900
C120 C121 1.3900
C121 C122 1.3900
C122 C123 1.3900
C123 C124 1.3900
C127 C126 1.3900
C127 C130 1.3900
C126 C125 1.3900
C125 C129 1.3900
C129 C128 1.3900
C128 C130 1.3900
C131 C132 1.3900
C131 C136 1.3900
C132 C133 1.3900
C133 C134 1.3900
C134 C135 1.3900
C135 C136 1.3900

loop_
_geom_torsion_atom_site_label_1
_geom_torsion_atom_site_label_2
_geom_torsion_atom_site_label_3
_geom_torsion_atom_site_label_4
_geom_torsion
C3 W1 Ge1 C14 11.7(4)
C2 W1 Ge1 C14 -55.0(4)
C1 W1 Ge1 C14 -115.6(4)
C7 W1 Ge1 C14 92.1(4)
C8 W1 Ge1 C14 99.6(3)
C6 W1 Ge1 C14 150.5(5)
C5 W1 Ge1 C14 160.6(3)
C4 W1 Ge1 C14 133.1(3)
C3 W1 Ge1 Ge2 136.7(3)
C2 W1 Ge1 Ge2 69.9(4)
C1 W1 Ge1 Ge2 9.4(3)
C7 W1 Ge1 Ge2 -143.0(4)
C8 W1 Ge1 Ge2 -135.5(2)
C6 W1 Ge1 Ge2 -84.5(4)
C5 W1 Ge1 Ge2 -74.4(2)
C4 W1 Ge1 Ge2 -101.9(2)
C3 W1 C1 O1 145(22)
C2 W1 C1 O1 74(22)
C7 W1 C1 O1 -6(22)
C8 W1 C1 O1 -70(22)
C6 W1 C1 O1 -8(22)
C5 W1 C1 O1 -40(22)
C4 W1 C1 O1 -70(22)
Ge1 W1 C1 O1 -153(22)
C3 W1 C2 O2 166(27)
C1 W1 C2 O2 -71(27)
C7 W1 C2 O2 74(27)
C8 W1 C2 O2 84(27)
C6 W1 C2 O2 38(27)
C5 W1 C2 O2 16(27)
C4 W1 C2 O2 38(27)
Ge1 W1 C2 O2 -128(27)
C2 W1 C3 O3 -71(9)
C1 W1 C3 O3 -142(9)
C7 W1 C3 O3 21(9)
C8 W1 C3 O3 57(9)
C6 W1 C3 O3 5(9)
C5 W1 C3 O3 47(9)
C4 W1 C3 O3 77(9)
Ge1 W1 C3 O3 159(9)
C3 W1 C4 C5 -153.7(5)
C2 W1 C4 C5 -36.8(9)
C1 W1 C4 C5 62.3(6)
C7 W1 C4 C5 -79.7(6)
C8 W1 C4 C5 -117.3(7)
C6 W1 C4 C5 -37.4(5)
Ge1 W1 C4 C5 131.7(5)
C3 W1 C4 C8 -36.4(6)
C2 W1 C4 C8 80.5(8)
C1 W1 C4 C8 179.6(5)
C7 W1 C4 C8 37.6(5)
C6 W1 C4 C8 79.9(6)
C5 W1 C4 C8 117.3(7)
Ge1 W1 C4 C8 -111.0(5)
C3 W1 C4 C9 82.9(9)
C2 W1 C4 C9 -160.2(8)
C1 W1 C4 C9 -61.1(9)
C7 W1 C4 C9 156.9(9)
C8 W1 C4 C9 119.3(10)
C6 W1 C4 C9 -160.7(10)
C5 W1 C4 C9 -123.4(11)
Ge1 W1 C4 C9 8.3(8)
C8 C4 C5 C6 0.6(10)
C9 C4 C5 C6 -170.7(9)
W1 C4 C5 C6 62.7(6)
C8 C4 C5 C10 170.7(8)
C9 C4 C5 C10 -0.6(15)
W1 C4 C5 C10 -127.2(9)
C8 C4 C5 W1 -62.1(6)
C9 C4 C5 W1 126.6(9)
C3 W1 C5 C4 47.9(9)
C2 W1 C5 C4 157.6(5)
C1 W1 C5 C4 -123.7(6)
C7 W1 C5 C4 78.7(6)
C8 W1 C5 C4 37.0(5)
C6 W1 C5 C4 116.7(8)
Ge1 W1 C5 C4 -53.9(5)
C3 W1 C5 C6 -68.8(8)
C2 W1 C5 C6 40.9(6)
C1 W1 C5 C6 119.6(6)
C7 W1 C5 C6 -38.0(5)
C8 W1 C5 C6 -79.8(6)
C4 W1 C5 C6 -116.7(8)
Ge1 W1 C5 C6 -170.6(5)
C3 W1 C5 C10 172.0(8)
C2 W1 C5 C10 -78.3(9)
C1 W1 C5 C10 0.4(9)
C7 W1 C5 C10 -157.1(10)
C8 W1 C5 C10 161.1(10)
C6 W1 C5 C10 -119.1(11)
C4 W1 C5 C10 124.1(11)
Ge1 W1 C5 C10 70.2(9)
C4 C5 C6 C7 -0.7(10)
C10 C5 C6 C7 -171.2(8)
W1 C5 C6 C7 63.0(6)
C4 C5 C6 C11 171.7(9)
C10 C5 C6 C11 1.3(14)
W1 C5 C6 C11 -124.6(10)
C4 C5 C6 W1 -63.7(6)
C10 C5 C6 W1 125.8(8)
C3 W1 C6 C5 143.6(5)
C2 W1 C6 C5 -143.0(6)
C1 W1 C6 C5 -66.3(6)
C7 W1 C6 C5 115.8(8)
C8 W1 C6 C5 78.1(6)
C4 W1 C6 C5 36.6(5)
Ge1 W1 C6 C5 16.1(8)
C3 W1 C6 C7 27.8(7)
C2 W1 C6 C7 101.2(6)
C1 W1 C6 C7 178.0(6)
C8 W1 C6 C7 -37.6(5)
C5 W1 C6 C7 -115.8(8)
C4 W1 C6 C7 -79.1(6)
Ge1 W1 C6 C7 -99.7(6)
C3 W1 C6 C11 -93.1(9)
C2 W1 C6 C11 -19.7(9)
C1 W1 C6 C11 57.1(9)
C7 W1 C6 C11 -120.9(11)
C8 W1 C6 C11 -158.5(10)
C5 W1 C6 C11 123.3(11)
C4 W1 C6 C11 160.0(10)
Ge1 W1 C6 C11 139.4(7)
C5 C6 C7 C8 0.6(10)
C11 C6 C7 C8 -171.9(9)
W1 C6 C7 C8 65.4(6)
C5 C6 C7 C12 172.7(9)
C11 C6 C7 C12 0.2(15)
W1 C6 C7 C12 -122.5(10)
C5 C6 C7 W1 -64.8(6)
C11 C6 C7 W1 122.7(9)
C3 W1 C7 C8 86.6(6)
C2 W1 C7 C8 166.1(6)
C1 W1 C7 C8 -118.9(7)
C6 W1 C7 C8 -115.6(8)
C5 W1 C7 C8 -78.1(6)
C4 W1 C7 C8 -37.3(5)
Ge1 W1 C7 C8 12.7(7)
C3 W1 C7 C6 -157.8(6)
C2 W1 C7 C6 -78.4(6)
C1 W1 C7 C6 -3.3(9)
C8 W1 C7 C6 115.6(8)
C5 W1 C7 C6 37.4(5)
C4 W1 C7 C6 78.2(6)
Ge1 W1 C7 C6 128.2(5)
C3 W1 C7 C12 -37.3(8)
C2 W1 C7 C12 42.2(8)
C1 W1 C7 C12 117.2(9)
C8 W1 C7 C12 -123.9(10)
C6 W1 C7 C12 120.5(10)
C5 W1 C7 C12 158.0(9)
C4 W1 C7 C12 -161.2(9)
Ge1 W1 C7 C12 -111.2(8)
C6 C7 C8 C4 -0.3(10)
C12 C7 C8 C4 -172.1(9)
W1 C7 C8 C4 65.2(6)
C6 C7 C8 C13 171.2(9)
C12 C7 C8 C13 -0.6(16)
W1 C7 C8 C13 -123.3(10)
C6 C7 C8 W1 -65.5(6)
C12 C7 C8 W1 122.8(10)
C5 C4 C8 C7 -0.2(10)
C9 C4 C8 C7 171.4(9)
W1 C4 C8 C7 -63.4(6)
C5 C4 C8 C13 -171.9(9)
C9 C4 C8 C13 -0.4(15)
W1 C4 C8 C13 124.9(9)
C5 C4 C8 W1 63.2(6)
C9 C4 C8 W1 -125.3(9)
C3 W1 C8 C7 -94.7(6)
C2 W1 C8 C7 -17.6(7)
C1 W1 C8 C7 115.4(7)
C6 W1 C8 C7 38.1(5)
C5 W1 C8 C7 79.7(6)
C4 W1 C8 C7 116.0(8)
Ge1 W1 C8 C7 -171.2(5)
C3 W1 C8 C4 149.2(5)
C2 W1 C8 C4 -133.7(6)
C1 W1 C8 C4 -0.6(8)
C7 W1 C8 C4 -116.0(8)
C6 W1 C8 C4 -78.0(6)
C5 W1 C8 C4 -36.4(5)
Ge1 W1 C8 C4 72.7(5)
C3 W1 C8 C13 27.4(8)
C2 W1 C8 C13 104.5(8)
C1 W1 C8 C13 -122.5(9)
C7 W1 C8 C13 122.1(11)
C6 W1 C8 C13 160.2(9)
C5 W1 C8 C13 -158.2(9)
C4 W1 C8 C13 -121.8(10)
Ge1 W1 C8 C13 -49.1(8)
Ge2 Ge1 C14 N1 -71.1(7)
W1 Ge1 C14 N1 73.3(8)
Ge2 Ge1 C14 N2 115.6(7)
W1 Ge1 C14 N2 -100.0(7)
N2 C14 N1 C15 0.4(10)
Ge1 C14 N1 C15 -173.8(6)
N2 C14 N1 C17 171.9(7)
Ge1 C14 N1 C17 -2.4(12)
C14 N1 C15 C16 -0.1(10)
C17 N1 C15 C16 -171.5(8)
C14 N1 C15 C20 -176.5(9)
C17 N1 C15 C20 12.1(14)
N1 C15 C16 N2 -0.2(11)
C20 C15 C16 N2 176.1(10)
N1 C15 C16 C21 -178.3(10)
C20 C15 C16 C21 -2.0(18)
N1 C14 N2 C16 -0.6(10)
Ge1 C14 N2 C16 173.9(6)
N1 C14 N2 C22 -176.1(8)
Ge1 C14 N2 C22 -1.6(12)
C15 C16 N2 C14 0.5(11)
C21 C16 N2 C14 178.7(10)
C15 C16 N2 C22 175.7(9)
C21 C16 N2 C22 -6.2(16)
C14 N1 C17 C19 -115.9(9)
C15 N1 C17 C19 54.4(11)
C14 N1 C17 C18 115.4(9)
C15 N1 C17 C18 -74.3(10)
C14 N2 C22 C23 -113.1(9)
C16 N2 C22 C23 72.3(12)
C14 N2 C22 C24 119.7(9)
C16 N2 C22 C24 -54.8(13)
C14 Ge1 Ge2 C38 -60.9(3)
W1 Ge1 Ge2 C38 169.9(2)
C14 Ge1 Ge2 W2 169.2(2)
W1 Ge1 Ge2 W2 40.00(9)
C25 W2 Ge2 C38 -112.5(4)
C27 W2 Ge2 C38 14.7(4)
C26 W2 Ge2 C38 -52.0(4)
C31 W2 Ge2 C38 94.9(4)
C30 W2 Ge2 C38 152.4(5)
C32 W2 Ge2 C38 101.9(4)
C28 W2 Ge2 C38 135.6(3)
C29 W2 Ge2 C38 162.6(3)
C25 W2 Ge2 Ge1 13.4(3)
C27 W2 Ge2 Ge1 140.5(3)
C26 W2 Ge2 Ge1 73.8(3)
C31 W2 Ge2 Ge1 -139.3(3)
C30 W2 Ge2 Ge1 -81.7(4)
C32 W2 Ge2 Ge1 -132.3(2)
C28 W2 Ge2 Ge1 -98.6(2)
C29 W2 Ge2 Ge1 -71.6(2)
C27 W2 C25 O4 127(13)
C26 W2 C25 O4 55(13)
C31 W2 C25 O4 -23(13)
C30 W2 C25 O4 -27(13)
C32 W2 C25 O4 -88(13)
C28 W2 C25 O4 -89(13)
C29 W2 C25 O4 -59(13)
Ge2 W2 C25 O4 -172(13)
C25 W2 C26 O5 -80(15)
C27 W2 C26 O5 159(15)
C31 W2 C26 O5 65(15)
C30 W2 C26 O5 30(15)
C32 W2 C26 O5 76(15)
C28 W2 C26 O5 30(15)
C29 W2 C26 O5 8(15)
Ge2 W2 C26 O5 -137(14)
C25 W2 C27 O6 -160(6)
C26 W2 C27 O6 -88(6)
C31 W2 C27 O6 3(7)
C30 W2 C27 O6 -11(7)
C32 W2 C27 O6 39(6)
C28 W2 C27 O6 60(7)
C29 W2 C27 O6 31(7)
Ge2 W2 C27 O6 141(7)
C25 W2 C28 C29 62.1(5)
C27 W2 C28 C29 -154.4(5)
C26 W2 C28 C29 -37.1(8)
C31 W2 C28 C29 -78.6(5)
C30 W2 C28 C29 -37.0(5)
C32 W2 C28 C29 -117.4(7)
Ge2 W2 C28 C29 132.3(4)
C25 W2 C28 C32 179.5(5)
C27 W2 C28 C32 -37.0(6)
C26 W2 C28 C32 80.2(7)
C31 W2 C28 C32 38.7(5)
C30 W2 C28 C32 80.3(5)
C29 W2 C28 C32 117.3(7)
Ge2 W2 C28 C32 -110.3(5)
C25 W2 C28 C33 -60.7(9)
C27 W2 C28 C33 82.8(9)
C26 W2 C28 C33 -159.9(8)
C31 W2 C28 C33 158.6(9)
C30 W2 C28 C33 -159.8(9)
C32 W2 C28 C33 119.9(10)
C29 W2 C28 C33 -122.8(10)
Ge2 W2 C28 C33 9.5(8)
C32 C28 C29 C30 0.0(9)
C33 C28 C29 C30 -170.1(8)
W2 C28 C29 C30 61.9(6)
C32 C28 C29 C34 172.5(8)
C33 C28 C29 C34 2.4(14)
W2 C28 C29 C34 -125.6(8)
C32 C28 C29 W2 -61.9(6)
C33 C28 C29 W2 128.0(8)
C25 W2 C29 C28 -124.2(5)
C27 W2 C29 C28 46.0(8)
C26 W2 C29 C28 157.2(5)
C31 W2 C29 C28 79.7(5)
C30 W2 C29 C28 117.1(7)
C32 W2 C29 C28 37.0(5)
Ge2 W2 C29 C28 -53.3(5)
C25 W2 C29 C30 118.7(5)
C27 W2 C29 C30 -71.1(8)
C26 W2 C29 C30 40.1(6)
C31 W2 C29 C30 -37.4(5)
C32 W2 C29 C30 -80.0(6)
C28 W2 C29 C30 -117.1(7)
Ge2 W2 C29 C30 -170.4(4)
C25 W2 C29 C34 -1.0(8)
C27 W2 C29 C34 169.2(7)
C26 W2 C29 C34 -79.6(8)
C31 W2 C29 C34 -157.1(9)
C30 W2 C29 C34 -119.7(10)
C32 W2 C29 C34 160.3(9)
C28 W2 C29 C34 123.2(9)
Ge2 W2 C29 C34 69.9(8)
C28 C29 C30 C31 0.6(10)
C34 C29 C30 C31 -172.0(8)
W2 C29 C30 C31 63.9(6)
C28 C29 C30 C35 174.7(9)
C34 C29 C30 C35 2.1(14)
W2 C29 C30 C35 -122.0(9)
C28 C29 C30 W2 -63.3(6)
C34 C29 C30 W2 124.1(8)
C25 W2 C30 C31 176.5(5)
C27 W2 C30 C31 25.8(7)
C26 W2 C30 C31 100.2(5)
C32 W2 C30 C31 -38.1(5)
C28 W2 C30 C31 -79.7(5)
C29 W2 C30 C31 -116.1(7)
Ge2 W2 C30 C31 -99.7(5)
C25 W2 C30 C29 -67.3(6)
C27 W2 C30 C29 141.9(5)
C26 W2 C30 C29 -143.7(6)
C31 W2 C30 C29 116.1(7)
C32 W2 C30 C29 78.0(5)
C28 W2 C30 C29 36.4(5)
Ge2 W2 C30 C29 16.4(8)
C25 W2 C30 C35 55.9(8)
C27 W2 C30 C35 -94.8(8)
C26 W2 C30 C35 -20.4(8)
C31 W2 C30 C35 -120.6(10)
C32 W2 C30 C35 -158.7(9)
C28 W2 C30 C35 159.7(9)
C29 W2 C30 C35 123.3(10)
Ge2 W2 C30 C35 139.7(6)
C29 C30 C31 C32 -1.0(10)
C35 C30 C31 C32 -175.1(9)
W2 C30 C31 C32 64.9(6)
C29 C30 C31 C36 170.4(9)
C35 C30 C31 C36 -3.8(15)
W2 C30 C31 C36 -123.8(9)
C29 C30 C31 W2 -65.8(6)
C35 C30 C31 W2 120.0(9)
C25 W2 C31 C30 -5.5(8)
C27 W2 C31 C30 -159.6(5)
C26 W2 C31 C30 -79.1(5)
C32 W2 C31 C30 115.8(7)
C28 W2 C31 C30 77.9(5)
C29 W2 C31 C30 37.3(5)
Ge2 W2 C31 C30 127.4(4)
C25 W2 C31 C32 -121.3(7)
C27 W2 C31 C32 84.6(5)
C26 W2 C31 C32 165.1(5)
C30 W2 C31 C32 -115.8(7)
C28 W2 C31 C32 -37.9(5)
C29 W2 C31 C32 -78.6(5)
Ge2 W2 C31 C32 11.6(6)
C25 W2 C31 C36 118.2(9)
C27 W2 C31 C36 -35.8(9)
C26 W2 C31 C36 44.7(9)
C30 W2 C31 C36 123.8(11)
C32 W2 C31 C36 -120.4(11)
C28 W2 C31 C36 -158.3(10)
C29 W2 C31 C36 161.0(10)
Ge2 W2 C31 C36 -108.8(8)
C29 C28 C32 C31 -0.6(9)
C33 C28 C32 C31 169.6(8)
W2 C28 C32 C31 -64.0(6)
C29 C28 C32 C37 -171.9(9)
C33 C28 C32 C37 -1.7(14)
W2 C28 C32 C37 124.7(10)
C29 C28 C32 W2 63.4(6)
C33 C28 C32 W2 -126.4(8)
C30 C31 C32 C28 0.9(10)
C36 C31 C32 C28 -170.7(8)
W2 C31 C32 C28 66.1(6)
C30 C31 C32 C37 172.0(9)
C36 C31 C32 C37 0.4(15)
W2 C31 C32 C37 -122.8(10)
C30 C31 C32 W2 -65.1(6)
C36 C31 C32 W2 123.2(9)
C25 W2 C32 C28 -0.9(9)
C27 W2 C32 C28 148.5(5)
C26 W2 C32 C28 -133.4(5)
C31 W2 C32 C28 -114.6(7)
C30 W2 C32 C28 -77.4(5)
C29 W2 C32 C28 -36.2(4)
Ge2 W2 C32 C28 73.4(5)
C25 W2 C32 C31 113.7(7)
C27 W2 C32 C31 -96.9(5)
C26 W2 C32 C31 -18.7(7)
C30 W2 C32 C31 37.2(5)
C28 W2 C32 C31 114.6(7)
C29 W2 C32 C31 78.5(5)
Ge2 W2 C32 C31 -172.0(4)
C25 W2 C32 C37 -123.2(8)
C27 W2 C32 C37 26.2(8)
C26 W2 C32 C37 104.3(9)
C31 W2 C32 C37 123.1(10)
C30 W2 C32 C37 160.3(9)
C28 W2 C32 C37 -122.3(10)
C29 W2 C32 C37 -158.5(9)
Ge2 W2 C32 C37 -48.9(8)
Ge1 Ge2 C38 N4 115.3(7)
W2 Ge2 C38 N4 -99.8(7)
Ge1 Ge2 C38 N3 -75.9(7)
W2 Ge2 C38 N3 69.1(7)
N4 C38 N3 C39 -0.2(9)
Ge2 C38 N3 C39 -170.7(6)
N4 C38 N3 C41 175.5(8)
Ge2 C38 N3 C41 5.0(12)
C38 N3 C39 C40 0.8(10)
C41 N3 C39 C40 -174.7(9)
C38 N3 C39 C44 -177.7(10)
C41 N3 C39 C44 6.8(15)
N3 C39 C40 N4 -1.0(11)
C44 C39 C40 N4 177.4(10)
N3 C39 C40 C45 178.4(10)
C44 C39 C40 C45 -3.2(18)
N3 C38 N4 C40 -0.4(9)
Ge2 C38 N4 C40 170.2(6)
N3 C38 N4 C46 -178.6(8)
Ge2 C38 N4 C46 -8.0(12)
C39 C40 N4 C38 0.9(10)
C45 C40 N4 C38 -178.5(9)
C39 C40 N4 C46 179.0(9)
C45 C40 N4 C46 -0.4(15)
C38 N3 C41 C42 115.6(10)
C39 N3 C41 C42 -69.5(12)
C38 N3 C41 C43 -117.6(9)
C39 N3 C41 C43 57.3(12)
C38 N4 C46 C48 118.8(10)
C40 N4 C46 C48 -59.1(13)
C38 N4 C46 C47 -112.8(10)
C40 N4 C46 C47 69.3(12)
C65 B1 C49 C50 30.9(9)
C73 B1 C49 C50 -88.7(8)
C57 B1 C49 C50 149.1(7)
C65 B1 C49 C54 -152.0(7)
C73 B1 C49 C54 88.3(8)
C57 B1 C49 C54 -33.9(9)
C54 C49 C50 C51 -1.1(11)
B1 C49 C50 C51 176.1(7)
C49 C50 C51 C52 3.3(12)
C49 C50 C51 C55 -177.6(7)
C50 C51 C52 C53 -3.3(11)
C55 C51 C52 C53 177.6(7)
C51 C52 C53 C54 1.4(11)
C51 C52 C53 C56 175.6(7)
C50 C49 C54 C53 -0.8(11)
B1 C49 C54 C53 -178.1(7)
C52 C53 C54 C49 0.7(11)
C56 C53 C54 C49 -173.8(7)
C52 C51 C55 F2 119.4(9)
C50 C51 C55 F2 -59.7(10)
C52 C51 C55 F1 -121.7(8)
C50 C51 C55 F1 59.2(10)
C52 C51 C55 F3 -2.1(11)
C50 C51 C55 F3 178.8(7)
C52 C53 C56 F5 -96.7(10)
C54 C53 C56 F5 77.7(10)
C52 C53 C56 F4 24.3(11)
C54 C53 C56 F4 -161.3(7)
C52 C53 C56 F6 142.6(8)
C54 C53 C56 F6 -43.0(10)
C65 B1 C57 C62 -90.4(9)
C73 B1 C57 C62 30.9(10)
C49 B1 C57 C62 151.7(7)
C65 B1 C57 C58 85.2(9)
C73 B1 C57 C58 -153.6(7)
C49 B1 C57 C58 -32.7(10)
C62 C57 C58 C59 -0.5(12)
B1 C57 C58 C59 -176.4(8)
C57 C58 C59 C60 1.7(13)
C57 C58 C59 C63 -174.6(9)
C58 C59 C60 C61 -0.9(13)
C63 C59 C60 C61 175.4(9)
C59 C60 C61 C62 -1.0(13)
C59 C60 C61 C64 178.1(8)
C60 C61 C62 C57 2.2(13)
C64 C61 C62 C57 -176.8(8)
C58 C57 C62 C61 -1.4(12)
B1 C57 C62 C61 174.4(7)
C58 C59 C63 F7 -39.9(14)
C60 C59 C63 F7 143.9(10)
C58 C59 C63 F9 -163.6(9)
C60 C59 C63 F9 20.2(14)
C58 C59 C63 F8 77.5(11)
C60 C59 C63 F8 -98.7(11)
C60 C61 C64 F12 -63.0(11)
C62 C61 C64 F12 116.0(10)
C60 C61 C64 F11 175.8(8)
C62 C61 C64 F11 -5.2(13)
C60 C61 C64 F10 56.1(11)
C62 C61 C64 F10 -124.8(9)
C73 B1 C65 C70 -147.6(7)
C57 B1 C65 C70 -25.8(10)
C49 B1 C65 C70 93.5(8)
C73 B1 C65 C66 37.5(10)
C57 B1 C65 C66 159.3(7)
C49 B1 C65 C66 -81.4(9)
C70 C65 C66 C67 -1.7(11)
B1 C65 C66 C67 173.5(7)
C65 C66 C67 C68 0.9(12)
C65 C66 C67 C71 -177.1(8)
C66 C67 C68 C69 -0.1(12)
C71 C67 C68 C69 177.8(8)
C67 C68 C69 C70 0.3(13)
C67 C68 C69 C72 178.4(8)
C66 C65 C70 C69 1.9(11)
B1 C65 C70 C69 -173.4(7)
C68 C69 C70 C65 -1.2(13)
C72 C69 C70 C65 -179.3(8)
C68 C67 C71 F15 149.6(8)
C66 C67 C71 F15 -32.4(11)
C68 C67 C71 F13 -89.5(10)
C66 C67 C71 F13 88.5(10)
C68 C67 C71 F14 28.3(12)
C66 C67 C71 F14 -153.7(8)
C68 C69 C72 F18 -52.8(16)
C70 C69 C72 F18 125.3(13)
C68 C69 C72 F20 25.4(14)
C70 C69 C72 F20 -156.5(10)
C68 C69 C72 F19 152.0(11)
C70 C69 C72 F19 -29.9(15)
C68 C69 C72 F16 173.7(10)
C70 C69 C72 F16 -8.2(14)
C68 C69 C72 F21 -87.7(11)
C70 C69 C72 F21 90.5(11)
C68 C69 C72 F17 63.9(12)
C70 C69 C72 F17 -118.0(10)
C65 B1 C73 C74 40.3(10)
C57 B1 C73 C74 -79.8(9)
C49 B1 C73 C74 158.6(7)
C65 B1 C73 C78 -141.6(7)
C57 B1 C73 C78 98.3(8)
C49 B1 C73 C78 -23.3(10)
C78 C73 C74 C75 -0.2(12)
B1 C73 C74 C75 178.0(7)
C73 C74 C75 C76 0.4(12)
C73 C74 C75 C79 177.6(7)
C74 C75 C76 C77 -0.1(12)
C79 C75 C76 C77 -177.4(7)
C75 C76 C77 C78 -0.3(12)
C75 C76 C77 C80 178.9(7)
C76 C77 C78 C73 0.5(13)
C80 C77 C78 C73 -178.7(8)
C74 C73 C78 C77 -0.2(12)
B1 C73 C78 C77 -178.4(7)
C76 C75 C79 F22 -143.7(8)
C74 C75 C79 F22 39.0(11)
C76 C75 C79 F24 -18.7(11)
C74 C75 C79 F24 164.0(8)
C76 C75 C79 F23 98.5(9)
C74 C75 C79 F23 -78.8(10)
C78 C77 C80 F29 101(2)
C76 C77 C80 F29 -78(2)
C78 C77 C80 F25 -49.9(13)
C76 C77 C80 F25 130.9(10)
C78 C77 C80 F31 -83.3(18)
C76 C77 C80 F31 97.5(18)
C78 C77 C80 F27 -171.3(10)
C76 C77 C80 F27 9.4(13)
C78 C77 C80 F32 43.6(18)
C76 C77 C80 F32 -135.6(17)
C78 C77 C80 F30 -137.3(17)
C76 C77 C80 F30 43.5(18)
C78 C77 C80 F28 -22.1(17)
C76 C77 C80 F28 158.7(14)
C78 C77 C80 F33 160.2(13)
C76 C77 C80 F33 -19.0(16)
C78 C77 C80 F26 71.4(11)
C76 C77 C80 F26 -107.8(10)
C105 B2 C81 C82 -134.5(8)
C97 B2 C81 C82 -14.5(12)
C89 B2 C81 C82 106.7(9)
C105 B2 C81 C86 52.2(10)
C97 B2 C81 C86 172.2(8)
C89 B2 C81 C86 -66.6(9)
C86 C81 C82 C83 -1.3(12)
B2 C81 C82 C83 -174.9(8)
C81 C82 C83 C84 0.7(14)
C81 C82 C83 C87 179.8(8)
C82 C83 C84 C85 0.6(14)
C87 C83 C84 C85 -178.5(9)
C83 C84 C85 C86 -1.2(15)
C83 C84 C85 C88 179.4(9)
C84 C85 C86 C81 0.5(15)
C88 C85 C86 C81 180.0(9)
C82 C81 C86 C85 0.7(13)
B2 C81 C86 C85 174.6(8)
C82 C83 C87 F35 44.5(12)
C84 C83 C87 F35 -136.4(9)
C82 C83 C87 F34 166.6(8)
C84 C83 C87 F34 -14.3(13)
C82 C83 C87 F36 -74.4(11)
C84 C83 C87 F36 104.7(10)
C86 C85 C88 F37 -100.6(12)
C84 C85 C88 F37 78.9(13)
C86 C85 C88 F39 21.8(14)
C84 C85 C88 F39 -158.7(10)
C86 C85 C88 F38 141.3(10)
C84 C85 C88 F38 -39.3(14)
C105 B2 C89 C90 165.6(8)
C97 B2 C89 C90 48.1(11)
C81 B2 C89 C90 -74.2(10)
C105 B2 C89 C94 -21.4(12)
C97 B2 C89 C94 -138.9(9)
C81 B2 C89 C94 98.7(9)
C94 C89 C90 C91 3.2(16)
B2 C89 C90 C91 176.6(11)
C89 C90 C91 C92 -1(2)
C89 C90 C91 C95 -178.2(12)
C90 C91 C92 C93 -2(2)
C95 C91 C92 C93 174.5(14)
C91 C92 C93 C94 4(2)
C91 C92 C93 C96 -177.5(14)
C92 C93 C94 C89 -2.0(18)
C96 C93 C94 C89 179.3(11)
C90 C89 C94 C93 -1.6(15)
B2 C89 C94 C93 -174.7(9)
C92 C91 C95 F41 167.4(16)
C90 C91 C95 F41 -16(2)
C92 C91 C95 F42 46(2)
C90 C91 C95 F42 -137.0(16)
C92 C91 C95 F40 -79(2)
C90 C91 C95 F40 97.5(18)
C92 C93 C96 F44 -32(2)
C94 C93 C96 F44 146.9(13)
C92 C93 C96 F43 -159.1(15)
C94 C93 C96 F43 20(2)
C92 C93 C96 F45 88.8(19)
C94 C93 C96 F45 -92.5(16)
C105 B2 C97 C102 -97.4(10)
C81 B2 C97 C102 138.9(9)
C89 B2 C97 C102 22.8(12)
C105 B2 C97 C98 77.0(9)
C81 B2 C97 C98 -46.7(11)
C89 B2 C97 C98 -162.7(8)
C102 C97 C98 C99 -2.3(13)
B2 C97 C98 C99 -177.1(8)
C97 C98 C99 C100 1.9(15)
C97 C98 C99 C103 -176.1(9)
C98 C99 C100 C101 0.7(16)
C103 C99 C100 C101 178.6(10)
C99 C100 C101 C102 -2.8(18)
C99 C100 C101 C104 -175.8(12)
C98 C97 C102 C101 0.2(15)
B2 C97 C102 C101 174.8(10)
C100 C101 C102 C97 2.4(19)
C104 C101 C102 C97 175.5(11)
C98 C99 C103 F48 177.9(9)
C100 C99 C103 F48 0.0(15)
C98 C99 C103 F46 -58.8(13)
C100 C99 C103 F46 123.2(11)
C98 C99 C103 F47 54.2(14)
C100 C99 C103 F47 -123.8(11)
C100 C101 C104 F54 165(2)
C102 C101 C104 F54 -8(3)
C100 C101 C104 F53 -83(3)
C102 C101 C104 F53 104(2)
C100 C101 C104 F52 39(2)
C102 C101 C104 F52 -134.5(15)
C100 C101 C104 F49 -22(2)
C102 C101 C104 F49 164.5(14)
C100 C101 C104 F51 132.0(15)
C102 C101 C104 F51 -41.3(19)
C100 C101 C104 F50 -119.0(16)
C102 C101 C104 F50 67.7(18)
C97 B2 C105 C110 -107.9(9)
C81 B2 C105 C110 16.6(11)
C89 B2 C105 C110 130.9(8)
C97 B2 C105 C106 67.4(9)
C81 B2 C105 C106 -168.2(7)
C89 B2 C105 C106 -53.9(10)
C110 C105 C106 C107 -1.5(12)
B2 C105 C106 C107 -177.3(8)
C105 C106 C107 C108 1.3(13)
C105 C106 C107 C111 -178.5(8)
C106 C107 C108 C109 -0.6(13)
C111 C107 C108 C109 179.2(9)
C107 C108 C109 C110 0.2(13)
C107 C108 C109 C112 -179.4(8)
C108 C109 C110 C105 -0.5(13)
C112 C109 C110 C105 179.1(8)
C106 C105 C110 C109 1.1(12)
B2 C105 C110 C109 176.5(8)
C106 C107 C111 F59 156.8(14)
C108 C107 C111 F59 -23.0(18)
C106 C107 C111 F55 -28.1(14)
C108 C107 C111 F55 152.1(10)
C106 C107 C111 F57 97.3(12)
C108 C107 C111 F57 -82.5(12)
C106 C107 C111 F60 41.9(18)
C108 C107 C111 F60 -138.0(16)
C106 C107 C111 F56 -145.6(10)
C108 C107 C111 F56 34.6(14)
C106 C107 C111 F58 -87.5(17)
C108 C107 C111 F58 92.7(17)
C108 C109 C112 F68 -144(2)
C110 C109 C112 F68 37(2)
C108 C109 C112 F65 -108(2)
C110 C109 C112 F65 73(2)
C108 C109 C112 F67 86(2)
C110 C109 C112 F67 -94(2)
C108 C109 C112 F66 28(2)
C110 C109 C112 F66 -152(2)
C108 C109 C112 F63 -4.8(14)
C110 C109 C112 F63 175.7(10)
C108 C109 C112 F61 116.5(12)
C110 C109 C112 F61 -63.1(12)
C108 C109 C112 F62 -125.6(12)
C110 C109 C112 F62 54.8(14)
C108 C109 C112 F64 138.2(14)
C110 C109 C112 F64 -41.4(16)
C108 C109 C112 F69 -27.4(17)
C110 C109 C112 F69 153.0(15)
F70 C113 C114 C115 171.7(15)
C118 C113 C114 C115 0.0
C113 C114 C115 C116 0.0
C114 C115 C116 C117 0.0
C115 C116 C117 C118 0.0
C116 C117 C118 C113 0.0
F70 C113 C118 C117 -172.8(13)
C114 C113 C118 C117 0.0
F71 C119 C120 C121 -172(2)
C124 C119 C120 C121 0.0
C119 C120 C121 C122 0.0
C120 C121 C122 C123 0.0
C121 C122 C123 C124 0.0
C122 C123 C124 C119 0.0
F71 C119 C124 C123 171(3)
C120 C119 C124 C123 0.0
C130 C127 C126 C125 0.0
C127 C126 C125 C129 0.0
C126 C125 C129 C128 0.0
C125 C129 C128 C130 0.0
C129 C128 C130 C127 0.0
C126 C127 C130 C128 0.0
C136 C131 C132 C133 0.0
C131 C132 C133 C134 0.0
C132 C133 C134 C135 0.0
C133 C134 C135 C136 0.0
C134 C135 C136 C131 0.0
C132 C131 C136 C135 0.0
